data_7720776
loop_
_publ_author_name
'Behe, Martin'
'Gruber, Stefan'
'Li, Cen'
'Schreckenbach, Georg'
'Mu, Linjing'
'Schottelius, Margret'
'Faizova, Radmila'

_publ_section_title
;
 La-[<sup>18/19</sup>F]fluoride complexes: a novel addition to the
 radiofluorination family.
;
_journal_issue 15
_journal_name_full 'Dalton transactions (Cambridge, England : 2003)'
_journal_page_first 5944
_journal_page_last 5951
_journal_paper_doi 10.1039/d5dt02645h
_journal_volume 55
_journal_year 2026
_chemical_absolute_configuration ad
_chemical_formula_moiety '2(C26 H36 La N4 O9), 2(C F3 O3 S), Cl, 7(H2 O), C6 H16 N'
_chemical_formula_sum 'C60 H102 Cl F6 La2 N9 O31 S2'
_chemical_formula_weight 1936.89
_space_group_crystal_system monoclinic
_space_group_IT_number 4
_space_group_name_Hall 'P 2yb'
_space_group_name_H-M_alt 'P 1 21 1'
_atom_sites_solution_hydrogens mixed
_atom_sites_solution_primary dual
_audit_creation_date 2025-10-22
_audit_creation_method
;
Olex2 1.5
(compiled 2025.07.13 svn.rb7424aed for OlexSys, GUI svn.r7314)
;
_audit_update_record
;
2025-10-22 deposited with the CCDC.	2026-01-09 downloaded from the CCDC.
;
_cell_angle_alpha 90
_cell_angle_beta 96.158(2)
_cell_angle_gamma 90
_cell_formula_units_Z 2
_cell_length_a 16.7514(3)
_cell_length_b 10.1970(2)
_cell_length_c 23.4460(5)
_cell_measurement_reflns_used 35629
_cell_measurement_temperature 100.0(1)
_cell_measurement_theta_max 73.0840
_cell_measurement_theta_min 3.7430
_cell_volume 3981.80(14)
_computing_cell_refinement 'CrysAlisPro 1.171.43.120a (Rigaku OD, 2024)'
_computing_data_collection 'CrysAlisPro system (CCD 43.137a 64-bit (release 10-09-2024))'
_computing_data_reduction 'CrysAlisPro 1.171.43.120a (Rigaku OD, 2024)'
_computing_molecular_graphics 'Olex2 1.5 (Dolomanov et al., 2009)'
_computing_publication_material 'Olex2 1.5 (Dolomanov et al., 2009)'
_computing_structure_refinement 'SHELXL 2019/3 (Sheldrick, 2015)'
_computing_structure_solution 'SHELXT  (Sheldrick, 2015)'
_diffrn_ambient_environment N~2~
_diffrn_ambient_temperature 100.0(1)
_diffrn_detector 'Hybrid Pixel Array Detector'
_diffrn_detector_area_resol_mean 10.0000
_diffrn_detector_type 'HyPix-Arc 150'
_diffrn_measured_fraction_theta_full 1.000
_diffrn_measured_fraction_theta_max 0.985
_diffrn_measurement_details
;
List of Runs (angles in degrees, time in seconds):

  # Type    Start    End  Width  t~exp~   \w     \q     \k     \f   Frames
#--------------------------------------------------------------------------
  1  \w     26.00  53.00   0.50    0.05    --   14.00  65.00-142.49   54
  2  \w     21.00  48.00   0.50    0.05    --   10.00  67.00  -9.11   54
  3  \w     30.00  56.00   0.50    0.05    --   18.00  63.00  38.15   52
  4  \w     30.00  56.00   0.50    0.05    --   18.00  63.00  74.86   52
  5  \w     30.00  56.00   0.50    0.05    --   18.00  63.00 178.29   52
  6  \w     53.00  84.00   0.50    0.05    --   38.00  55.00  42.37   62
  7  \w     30.00  56.00   0.50    0.05    --   18.00  63.00  56.79   52
  8  \w     41.00  72.00   0.50    0.05    --   26.00  55.00 118.60   62
  9  \w     53.00  84.00   0.50    0.05    --   38.00  55.00 146.78   62
 10  \w     57.00  88.00   0.50    0.05    --   42.00  54.00  87.26   62
 11  \w     61.00  92.00   0.50    0.05    --   46.00  54.00  19.18   62
 12  \w     45.00  76.00   0.50    0.05    --   30.00  55.00   6.12   62
 13  \w     30.00  56.00   0.50    0.05    --   18.00  63.00 -55.47   52
 14  \w     30.00  56.00   0.50    0.05    --   18.00  63.00 -94.51   52
 15  \w     41.00  72.00   0.50    0.05    --   26.00  54.00  28.55   62
 16  \w     57.00  88.00   0.50    0.05    --   42.00  54.00  25.87   62
 17  \w     53.00  84.00   0.50    0.05    --   38.00  54.00  48.80   62
 18  \w     58.00  88.00   0.50    0.05    --   42.00  52.00  50.39   60
 19  \w     57.00  88.00   0.50    0.05    --   42.00  53.00  72.51   62
 20  \w     37.00  68.00   0.50    0.05    --   22.00  54.00 100.95   62
 21  \w     41.00  72.00   0.50    0.05    --   26.00  54.00 115.25   62
 22  \w     50.00  80.00   0.50    0.05    --   34.00  52.00 109.38   60
 23  \w     89.00 120.00   0.50    0.15    --   75.17  57.00 147.32   62
 24  \w     91.00 117.00   0.50    0.15    --   75.17  22.00 147.44   52
 25  \w     83.00 112.00   0.50    0.05    --   70.39  19.00 130.67   58
 26  \w     85.00 112.00   0.50    0.05    --   70.39  20.00  29.26   54
 27  \w     93.00 121.00   0.50    0.15    --   75.17  32.00-129.94   56
 28  \w     76.00 111.00   0.50    0.05    --   70.39  16.00-171.79   70
 29  \w     35.00  84.00   0.50    0.15    --   75.96 -95.00-180.00   98
 30  \w     24.00  72.00   0.50    0.05    --   64.81 -95.00 -90.00   96
 31  \w     24.00  72.00   0.50    0.05    --   64.81 -95.00 -60.00   96
 32  \w     35.00  84.00   0.50    0.15    --   75.96 -95.00  60.00   98
 33  \w     31.00 100.00   0.50    0.15    --   75.96-125.00  60.00  138
 34  \w     31.00 100.00   0.50    0.15    --   75.96-125.00  60.00  138
 35  \w     31.00 100.00   0.50    0.15    --   75.96-125.00 150.00  138
 36  \w    -83.00 -53.00   0.50    0.05    --  -38.00 -55.00   3.85   60
 37  \w    -83.00 -53.00   0.50    0.05    --  -38.00 -55.00  13.94   60
 38  \w    -83.00 -53.00   0.50    0.05    --  -38.00 -55.00 -15.77   60
 39  \w    -87.00 -57.00   0.50    0.05    --  -42.00 -55.00 -33.22   60
 40  \w    -91.00 -61.00   0.50    0.05    --  -46.00 -55.00 -64.74   60
 41  \w    -96.00 -65.00   0.50    0.05    --  -50.00 -54.00 -59.20   62
 42  \w    -92.00 -61.00   0.50    0.05    --  -46.00 -53.00 -57.46   62
 43  \w    -92.00 -61.00   0.50    0.05    --  -46.00 -52.00  17.42   62
 44  \w    -96.00 -65.00   0.50    0.05    --  -50.00 -52.00  54.88   62
 45  \w    -68.00 -37.00   0.50    0.05    --  -22.00 -52.00  20.16   62
 46  \w    -96.00 -65.00   0.50    0.05    --  -50.00 -52.00 -54.12   62
 47  \w    -80.00 -50.00   0.50    0.05    --  -34.00 -51.00 -75.08   60
 48  \w    -96.00 -65.00   0.50    0.05    --  -50.00 -53.00-102.79   62
 49  \w    -88.00 -57.00   0.50    0.05    --  -42.00 -53.00-166.91   62
 50  \w    -98.00 -54.00   0.50    0.05    --  -66.00 -11.00-171.37   88
 51  \w   -112.00 -86.00   0.50    0.05    --  -70.00 -67.00-123.16   52
 52  \w   -116.00 -90.00   0.50    0.15    --  -75.17 -68.00-130.65   52
 53  \w   -116.00 -90.00   0.50    0.15    --  -75.17 -68.00 -30.96   52
 54  \w   -118.00 -87.00   0.50    0.15    --  -75.17 -64.00  -1.62   62
 55  \w   -113.00 -83.00   0.50    0.05    --  -70.00 -64.00 -47.30   60
 56  \w   -116.00 -90.00   0.50    0.15    --  -75.17 -68.00  36.20   52
 57  \w   -116.00 -90.00   0.50    0.15    --  -75.17 -68.00  75.35   52
 58  \w   -117.00 -86.00   0.50    0.15    --  -74.00 -63.00  74.66   62
 59  \w   -113.00 -82.00   0.50    0.05    --  -70.00 -63.00  67.73   62
 60  \w   -117.00 -86.00   0.50    0.15    --  -75.17 -67.00  53.36   62
 61  \w   -118.00 -87.00   0.50    0.15    --  -75.17 -63.00  42.40   62
 62  \w   -113.00 -82.00   0.50    0.05    --  -70.00 -63.00  69.37   62
 63  \w   -113.00 -82.00   0.50    0.05    --  -70.00 -63.00  64.61   62
 64  \w   -113.00 -82.00   0.50    0.05    --  -70.00 -63.00  34.81   62
 65  \w   -113.00 -82.00   0.50    0.05    --  -70.00 -62.00  24.37   62
 66  \w   -113.00 -82.00   0.50    0.05    --  -70.00 -63.00 -10.17   62
 67  \w   -113.00 -82.00   0.50    0.05    --  -70.00 -63.00 -41.44   62
 68  \w   -113.00 -82.00   0.50    0.05    --  -70.00 -62.00 -36.32   62
 69  \w   -119.00 -88.00   0.50    0.15    --  -75.17 -62.00 -47.19   62
 70  \w   -113.00 -82.00   0.50    0.05    --  -70.00 -62.00  16.38   62
 71  \w   -117.00 -86.00   0.50    0.15    --  -74.00 -62.00  32.84   62
 72  \w   -115.00 -83.00   0.50    0.05    --  -71.07 -62.00  10.95   64
 73  \w   -113.00 -82.00   0.50    0.05    --  -70.00 -62.00   4.26   62
 74  \w   -117.00 -86.00   0.50    0.15    --  -74.00 -62.00-155.10   62
 75  \w   -114.00 -83.00   0.50    0.05    --  -70.00 -61.00   8.01   62
 76  \w   -115.00 -84.00   0.50    0.05    --  -71.07 -61.00  13.89   62
 77  \w   -115.00 -84.00   0.50    0.05    --  -71.07 -61.00 -15.10   62
 78  \w   -115.00 -84.00   0.50    0.05    --  -71.07 -60.00 -20.92   62
 79  \w   -115.00 -84.00   0.50    0.05    --  -71.07 -60.00 -26.61   62
 80  \w   -115.00 -84.00   0.50    0.05    --  -71.07 -60.00 -31.84   62
 81  \w   -116.00 -85.00   0.50    0.05    --  -71.07 -57.00  -7.69   62
 82  \w   -115.00 -84.00   0.50    0.05    --  -71.07 -60.00  -0.17   62
 83  \w   -110.00 -80.00   0.50    0.05    --  -66.00 -59.00  11.04   60
 84  \w    -99.00 -69.00   0.50    0.05    --  -54.00 -55.00 -52.16   60
 85  \w   -121.00 -90.00   0.50    0.15    --  -75.17 -54.00 -11.41   62
 86  \w    -99.00 -69.00   0.50    0.05    --  -54.00 -55.00  33.68   60
 87  \w   -100.00 -70.00   0.50    0.05    --  -54.00 -51.00   4.20   60
 88  \w   -121.00 -90.00   0.50    0.15    --  -75.17 -55.00  49.33   62
 89  \w   -115.00 -84.00   0.50    0.05    --  -70.00 -57.00  78.12   62
 90  \w   -114.00 -83.00   0.50    0.05    --  -70.00 -61.00 176.57   62
 91  \w   -105.00 -74.00   0.50    0.05    --  -58.00 -49.00 176.30   62
 92  \w   -117.00 -86.00   0.50    0.05    --  -71.07 -52.00  67.02   62
 93  \w   -117.00 -90.00   0.50    0.15    --  -75.17 -21.00  91.71   54
 94  \w   -115.00 -87.00   0.50    0.05    --  -71.07 -25.00 -14.44   56
 95  \w   -117.00 -89.00   0.50    0.15    --  -75.17 -20.00-114.42   56
 96  \w   -117.00 -89.00   0.50    0.15    --  -75.17 -20.00-130.27   56
 97  \w   -103.00 -70.00   0.50    0.05    --  -62.00 -17.00-120.00   66
 98  \w   -113.00 -82.00   0.50    0.05    --  -66.00 -50.00-127.10   62
 99  \w   -117.00 -91.00   0.50    0.15    --  -75.17 -22.00 -18.17   52
100  \w   -112.00 -82.00   0.50    0.05    --  -71.07 -18.00  88.97   60
101  \w   -112.00 -82.00   0.50    0.05    --  -71.07 -18.00 142.91   60
102  \w   -109.00 -76.00   0.50    0.05    --  -70.00 -15.00 107.06   66
103  \w    -66.00 -34.00   0.50    0.05    --  -71.07  78.00-144.23   64
104  \w    -64.00 -32.00   0.50    0.05    --  -71.07  75.00-130.16   64
105  \w    -65.00 -33.00   0.50    0.05    --  -71.07  76.00-122.32   64
106  \w    -64.00 -32.00   0.50    0.05    --  -71.07  75.00 -21.09   64
107  \w    -57.00 -30.00   0.50    0.05    --  -71.07  68.00  24.97   54
108  \w    -57.00 -30.00   0.50    0.05    --  -71.07  68.00 133.15   54
109  \w    -62.00 -31.00   0.50    0.05    --  -71.07  72.00 139.50   62
110  \w    -62.00 -31.00   0.50    0.05    --  -71.07  71.00  60.24   62
111  \w    -57.00 -30.00   0.50    0.05    --  -71.07  68.00 -44.40   54
112  \w    -35.00  -8.00   0.50    0.05    --  -54.00  52.00-111.61   54
113  \w    -57.00 -30.00   0.50    0.05    --  -71.07  68.00 -60.67   54
114  \w    -69.00 -34.00   0.50    0.05    --  -71.07  82.00  11.89   70
115  \w    -90.00 -20.00   0.50    0.05    --  -64.31 125.00  90.00  140
116  \w    -95.00 -25.00   0.50    0.05    --  -69.39 125.00  60.00  140
117  \w   -100.00 -30.00   0.50    0.15    --  -75.17 124.00  27.56  140
118  \w    -98.00 -30.00   0.50    0.15    --  -75.17 120.00  14.32  136
119  \w    -93.00 -32.00   0.50    0.15    --  -75.17 112.00 -13.83  122
120  \w    -93.00 -32.00   0.50    0.15    --  -75.17 112.00 -13.83  122
121  \w    -27.00  -1.00   0.50    0.05    --  -10.00 111.00-173.39   52
122  \w    -94.00 -32.00   0.50    0.15    --  -75.17 114.00-141.48  124
123  \w    -95.00 -25.00   0.50    0.05    --  -69.39 125.00 -90.00  140
124  \w    -75.00 -32.00   0.50    0.05    --  -71.07  91.00 151.80   86
125  \w    -74.00 -20.00   0.50    0.05    --  -62.00 102.00 154.53  108
;
_diffrn_measurement_device 'four-circle diffractometer'
_diffrn_measurement_device_type 'XtaLAB Synergy R, HyPix-Arc 150'
_diffrn_measurement_method '\w scans'
_diffrn_orient_matrix_type 'CrysAlisPro convention (1999,Acta A55,543-557)'
_diffrn_orient_matrix_UB_11 0.0459155000
_diffrn_orient_matrix_UB_12 0.0461295000
_diffrn_orient_matrix_UB_13 0.0568637000
_diffrn_orient_matrix_UB_21 0.0766667000
_diffrn_orient_matrix_UB_22 0.0167149000
_diffrn_orient_matrix_UB_23 -0.0301483000
_diffrn_orient_matrix_UB_31 -0.0237417000
_diffrn_orient_matrix_UB_32 0.1427990000
_diffrn_orient_matrix_UB_33 -0.0148914000
_diffrn_radiation_monochromator mirror
_diffrn_radiation_probe x-ray
_diffrn_radiation_type 'Cu K\a'
_diffrn_radiation_wavelength 1.54184
_diffrn_reflns_av_unetI/netI 0.0357
_diffrn_reflns_Laue_measured_fraction_full 1.000
_diffrn_reflns_Laue_measured_fraction_max 0.985
_diffrn_reflns_limit_h_max 20
_diffrn_reflns_limit_h_min -20
_diffrn_reflns_limit_k_max 12
_diffrn_reflns_limit_k_min -12
_diffrn_reflns_limit_l_max 29
_diffrn_reflns_limit_l_min -28
_diffrn_reflns_number 18397
_diffrn_reflns_point_group_measured_fraction_full 0.983
_diffrn_reflns_point_group_measured_fraction_max 0.950
_diffrn_reflns_theta_full 67.684
_diffrn_reflns_theta_max 73.585
_diffrn_reflns_theta_min 2.653
_diffrn_source 'Rotating-anode X-ray tube'
_diffrn_source_type 'PhotonJet R (Cu) X-ray Source'
_exptl_absorpt_coefficient_mu 9.855
_exptl_absorpt_correction_T_max 1.000
_exptl_absorpt_correction_T_min 0.383
_exptl_absorpt_correction_type gaussian
_exptl_absorpt_process_details
;
CrysAlisPro 1.171.43.120a (Rigaku Oxford Diffraction, 2024)
Numerical absorption correction based on gaussian integration over
a multifaceted crystal model
Empirical absorption correction using spherical harmonics,
implemented in SCALE3 ABSPACK scaling algorithm.
;
_exptl_crystal_colour 'clear colourless'
_exptl_crystal_colour_lustre clear
_exptl_crystal_colour_primary colourless
_exptl_crystal_density_diffrn 1.615
_exptl_crystal_description plank
_exptl_crystal_F_000 1980
_exptl_crystal_size_max 0.212
_exptl_crystal_size_mid 0.037
_exptl_crystal_size_min 0.018
_refine_diff_density_max 0.888
_refine_diff_density_min -0.925
_refine_diff_density_rms 0.082
_refine_ls_abs_structure_details
;
 Classical Flack method preferred over Parsons because s.u. lower.
;
_refine_ls_abs_structure_Flack 0.018(4)
_refine_ls_extinction_method none
_refine_ls_goodness_of_fit_ref 1.069
_refine_ls_hydrogen_treatment mixed
_refine_ls_matrix_type full
_refine_ls_number_parameters 1061
_refine_ls_number_reflns 18397
_refine_ls_number_restraints 30
_refine_ls_restrained_S_all 1.068
_refine_ls_R_factor_all 0.0494
_refine_ls_R_factor_gt 0.0470
_refine_ls_shift/su_max 0.001
_refine_ls_shift/su_mean 0.000
_refine_ls_structure_factor_coef Fsqd
_refine_ls_weighting_details 'w=1/[\s^2^(Fo^2^)+(0.0637P)^2^+13.8785P] where P=(Fo^2^+2Fc^2^)/3'
_refine_ls_weighting_scheme calc
_refine_ls_wR_factor_gt 0.1198
_refine_ls_wR_factor_ref 0.1222
_reflns_Friedel_coverage 0.821
_reflns_Friedel_fraction_full 0.963
_reflns_Friedel_fraction_max 0.910
_reflns_number_gt 17778
_reflns_number_total 18397
_reflns_threshold_expression 'I > 2\s(I)'
_twin_special_details
;
Component 2 rotated by 179.9987\% 
around [0.00 0.00 1.00] (reciprocal) or [0.15 -0.00 0.99] (direct)
;
_cod_data_source_file d5dt02645h2.cif
_cod_data_source_block rs151024_3_1_twin1_hklf4
_cod_depositor_comments 'Adding full bibliography for 7720775--7720777.cif.'
_cod_database_code 7720776
_shelx_shelxl_version_number 2019/3
_chemical_oxdiff_formula C30H41.5F4LaN4.5O15S
_shelx_space_group_comment
;
The symmetry employed for this shelxl refinement is uniquely defined
by the following loop, which should always be used as a source of
symmetry information in preference to the above space-group names.
They are only intended as comments.
;
_shelx_estimated_absorpt_t_max 0.843
_shelx_estimated_absorpt_t_min 0.229
_olex2_refinement_description
;
1. Twinned data refinement
 Scales: 0.6974(12)
 0.3026(12)
2. Fixed Uiso
 At 1.2 times of:
  All C(H) groups, All C(H,H) groups, All N(H) groups
 At 1.5 times of:
  All C(H,H,H) groups, All O(H,H) groups
3. Restrained distances
 O1E-H1EB = O1E-H1EA = O2E-H2EB = O2E-H2EA = O3E-H3EA = O3E-H3EB = O6E-H6EA =
 O6E-H6EB = O9B-H9BA = O9B-H9BB = O9A-H9AB = O9A-H9AA = O7E-H7EB = O7E-H7EA =
 O4E-H4EB = O4E-H4EA = O5E-H5EB = O5E-H5EA
 0.93 with sigma of 0.02
 H6EB-H6EA = H9BA-H9BB = H3EA-H3EB = H5EA-H5EB = H4EA-H4EB = H1EB-H1EA = H2EA-
 H2EB = H7EB-H7EA = H9AA-H9AB
 1.44 with sigma of 0.02
 H1EA-H2EB
 -2.4 with sigma of 0.02
 N1C-H1C
 0.93 with sigma of 0.02
4.a Secondary CH2 refined with riding coordinates:
 C4B(H4BA,H4BB), C11A(H11C,H11D), C4A(H4AA,H4AB), C19B(H19A,H19B), C19A(H19C,
 H19D), C1B(H1BA,H1BB), C6B(H6BA,H6BB), C3A(H3AA,H3AB), C6A(H6AA,H6AB),
 C8B(H8BA,H8BB), C3B(H3BA,H3BB), C44C(H44A,H44B), C2B(H2BA,H2BB), C18A(H18C,
 H18D), C7B(H7BA,H7BB), C10A(H10C,H10D), C9B(H9BC,H9BD), C10B(H10A,H10B),
 C2A(H2AA,H2AB), C1A(H1AA,H1AB), C5B(H5BA,H5BB), C8A(H8AA,H8AB), C9A(H9AC,H9AD),
  C20B(H20A,H20B), C11B(H11A,H11B), C5A(H5AA,H5AB), C18B(H18A,H18B), C42C(H42A,
 H42B), C20A(H20C,H20D), C40C(H40A,H40B), C7A(H7AA,H7AB)
4.b Aromatic/amide H refined with riding coordinates:
 C24A(H24A), C22A(H22A), C13B(H13B), C15B(H15B), C22B(H22B), C13A(H13A),
 C15A(H15A), C14A(H14A), C24B(H24B), C14B(H14B), C23A(H23A), C23B(H23B)
4.c Idealised Me refined as rotating group:
 C45C(H45A,H45B,H45C), C41C(H41A,H41B,H41C), C43C(H43A,H43B,H43C)
;
_olex2_date_sample_data_collection 2024-10-25
_olex2_date_sample_submission 2024-10-25
_olex2_submission_original_sample_id rs151024_3_1
_olex2_submission_special_instructions 'No special instructions were received'
_oxdiff_exptl_absorpt_empirical_details
;
Empirical correction (ABSPACK) includes:
- Absorption correction using spherical harmonics
- Frame scaling
;
_oxdiff_exptl_absorpt_empirical_full_max 1.738
_oxdiff_exptl_absorpt_empirical_full_min 0.481
_oxdiff_twin_integration_method simultaneous
_oxdiff_twin_items 2

loop_
_space_group_symop_operation_xyz
'x, y, z'
'-x, y+1/2, -z'

loop_
_atom_site_label
_atom_site_type_symbol
_atom_site_fract_x
_atom_site_fract_y
_atom_site_fract_z
_atom_site_U_iso_or_equiv
_atom_site_adp_type
_atom_site_occupancy
_atom_site_site_symmetry_order
_atom_site_calc_flag
_atom_site_refinement_flags_posn
_atom_site_refinement_flags_adp
_atom_site_refinement_flags_occupancy
_atom_site_disorder_assembly
_atom_site_disorder_group
La1B La 0.23861(3) 0.34635(5) 0.76745(2) 0.01777(13) Uani 1 1 d . . . . .
La1A La 0.21328(3) 0.32164(5) 0.20461(2) 0.01952(14) Uani 1 1 d . . . . .
S1D S 0.16886(16) 0.6812(3) 0.48903(11) 0.0263(6) Uani 1 1 d . . . . .
S2D S 0.63140(18) 0.2909(3) -0.01072(12) 0.0319(6) Uani 1 1 d . . . . .
Cl1E Cl 0.9604(2) 0.3000(4) 0.97140(14) 0.0494(9) Uani 1 1 d . . . . .
O2B O 0.0743(4) 0.3549(9) 0.7703(3) 0.0267(16) Uani 1 1 d . . . . .
O2E O 0.7822(5) 0.2804(8) 0.1603(4) 0.0346(19) Uani 1 1 d D . . . .
H2EA H 0.797(7) 0.326(13) 0.194(3) 0.052 Uiso 1 1 d D U . . .
H2EB H 0.812(6) 0.321(13) 0.135(3) 0.052 Uiso 1 1 d D U . . .
O4A O 0.1046(5) 0.2394(8) 0.1088(3) 0.0270(17) Uani 1 1 d . . . . .
O4B O 0.3761(5) 0.4693(8) 0.8172(3) 0.0273(17) Uani 1 1 d . . . . .
O9B O 0.2025(5) 0.5168(8) 0.8370(3) 0.0281(17) Uani 1 1 d D . . . .
H9BA H 0.205(8) 0.608(3) 0.839(5) 0.042 Uiso 1 1 d D U . . .
H9BB H 0.193(9) 0.495(11) 0.874(3) 0.042 Uiso 1 1 d D U . . .
F6D F 0.4997(6) 0.4046(9) 0.0143(4) 0.054(2) Uani 1 1 d . . . . .
O6D O 0.5956(5) 0.2942(10) -0.0691(4) 0.041(2) Uani 1 1 d . . . . .
F3D F 0.0339(5) 0.6488(9) 0.4235(3) 0.050(2) Uani 1 1 d . . . . .
O4E O 0.4422(5) 0.4563(8) 0.4352(4) 0.0306(18) Uani 1 1 d D . . . .
H4EA H 0.407(7) 0.442(13) 0.462(4) 0.046 Uiso 1 1 d D U . . .
H4EB H 0.429(8) 0.392(10) 0.408(4) 0.046 Uiso 1 1 d D U . . .
O6A O 0.4092(5) 0.2681(8) 0.3554(3) 0.0314(18) Uani 1 1 d . . . . .
F4D F 0.5640(5) 0.3063(9) 0.0856(3) 0.051(2) Uani 1 1 d . . . . .
O2A O 0.2605(5) 0.5809(8) 0.2337(4) 0.0328(18) Uani 1 1 d . . . . .
O7A O 0.1690(5) 0.0903(7) 0.2006(3) 0.0231(16) Uani 1 1 d . . . . .
O9A O 0.1551(5) 0.4934(8) 0.1381(3) 0.0263(17) Uani 1 1 d D . . . .
H9AA H 0.161(8) 0.584(3) 0.138(5) 0.039 Uiso 1 1 d D U . . .
H9AB H 0.132(8) 0.477(10) 0.102(3) 0.039 Uiso 1 1 d D U . . .
O1B O 0.1691(5) 0.2605(8) 0.8654(3) 0.0255(16) Uani 1 1 d . . . . .
F1D F 0.0409(5) 0.8305(10) 0.4708(4) 0.056(2) Uani 1 1 d . . . . .
O6E O 0.2081(6) 0.4951(9) 0.9548(4) 0.040(2) Uani 1 1 d D . . . .
H6EA H 0.159(4) 0.523(13) 0.964(7) 0.059 Uiso 1 1 d D U . . .
H6EB H 0.241(6) 0.567(9) 0.965(7) 0.059 Uiso 1 1 d D U . . .
F2D F 0.0215(4) 0.6479(9) 0.5139(3) 0.048(2) Uani 1 1 d . . . . .
O3B O 0.2701(5) 0.6076(8) 0.7396(3) 0.0271(17) Uani 1 1 d . . . . .
O5B O 0.1992(4) 0.1135(7) 0.7720(3) 0.0220(15) Uani 1 1 d . . . . .
O2D O 0.1765(5) 0.5403(8) 0.4910(3) 0.0312(18) Uani 1 1 d . . . . .
F5D F 0.4979(5) 0.1950(9) 0.0190(3) 0.048(2) Uani 1 1 d . . . . .
O8B O 0.3866(5) 0.3207(10) 0.6130(3) 0.038(2) Uani 1 1 d . . . . .
N4A N 0.1834(5) 0.1936(9) 0.3034(4) 0.0211(19) Uani 1 1 d . . . . .
O3E O 0.8309(7) 0.2564(9) 0.8678(4) 0.045(2) Uani 1 1 d D . . . .
H3EA H 0.835(8) 0.304(14) 0.835(4) 0.067 Uiso 1 1 d D U . . .
H3EB H 0.874(6) 0.285(15) 0.892(5) 0.067 Uiso 1 1 d D U . . .
O7B O 0.3192(4) 0.3867(7) 0.6852(3) 0.0235(16) Uani 1 1 d . . . . .
O7E O 0.0830(6) 0.5014(10) 0.0254(4) 0.045(2) Uani 1 1 d D . . . .
H7EA H 0.048(7) 0.439(11) 0.010(7) 0.067 Uiso 1 1 d D U . . .
H7EB H 0.050(7) 0.568(10) 0.036(7) 0.067 Uiso 1 1 d D U . . .
N1C N 0.5794(6) 0.3698(9) 0.4980(4) 0.025(2) Uani 1 1 d D . . . .
H1C H 0.535(5) 0.386(12) 0.471(4) 0.030 Uiso 1 1 d D U . . .
N3A N 0.3392(5) 0.1476(9) 0.2179(4) 0.0234(19) Uani 1 1 d . . . . .
N3B N 0.3626(5) 0.1808(9) 0.7478(4) 0.0230(19) Uani 1 1 d . . . . .
O6BB O 0.1806(5) -0.0900(8) 0.7372(3) 0.0322(18) Uani 1 1 d . . . . .
O3A O 0.0498(4) 0.3375(9) 0.2082(3) 0.0299(16) Uani 1 1 d . . . . .
N2A N 0.2737(6) 0.1884(11) 0.1078(4) 0.030(2) Uani 1 1 d . . . . .
O1A O 0.3328(5) 0.4400(8) 0.1517(4) 0.036(2) Uani 1 1 d . . . . .
O5A O 0.3240(4) 0.3509(8) 0.2845(3) 0.0275(15) Uani 1 1 d . . . . .
N1B N 0.1394(6) 0.4779(9) 0.6736(4) 0.0234(19) Uani 1 1 d . . . . .
C4B C 0.3798(7) 0.6090(12) 0.8117(6) 0.032(3) Uani 1 1 d . . . . .
H4BA H 0.435687 0.639297 0.821879 0.038 Uiso 1 1 calc R U . . .
H4BB H 0.345466 0.650787 0.838344 0.038 Uiso 1 1 calc R U . . .
C11A C 0.1888(9) 0.3976(11) 0.3563(5) 0.034(3) Uani 1 1 d . . . . .
H11C H 0.161932 0.430989 0.389026 0.041 Uiso 1 1 calc R U . . .
H11D H 0.245926 0.424411 0.362237 0.041 Uiso 1 1 calc R U . . .
O4D O 0.6772(6) 0.4068(9) 0.0082(4) 0.042(2) Uani 1 1 d . . . . .
C26A C 0.3718(6) 0.2644(11) 0.3066(5) 0.022(2) Uani 1 1 d . . . . .
O5D O 0.6670(6) 0.1675(10) 0.0079(5) 0.052(3) Uani 1 1 d . . . . .
O3D O 0.2000(5) 0.7431(9) 0.4410(4) 0.038(2) Uani 1 1 d . . . . .
O5E O 0.3309(6) 0.4294(11) 0.5108(4) 0.049(3) Uani 1 1 d D . . . .
H5EA H 0.344(8) 0.402(17) 0.548(3) 0.073 Uiso 1 1 d D U . . .
H5EB H 0.277(3) 0.449(18) 0.509(6) 0.073 Uiso 1 1 d D U . . .
N4B N 0.1767(6) 0.2194(9) 0.6699(4) 0.0219(18) Uani 1 1 d . . . . .
C24A C 0.4424(7) 0.0544(11) 0.2847(5) 0.027(2) Uani 1 1 d . . . . .
H24A H 0.473061 0.057032 0.321188 0.032 Uiso 1 1 calc R U . . .
C25A C 0.3859(6) 0.1485(11) 0.2691(5) 0.023(2) Uani 1 1 d . . . . .
N1A N 0.1502(6) 0.4558(10) 0.3019(4) 0.029(2) Uani 1 1 d . . . . .
O1E O 0.8369(6) 0.3703(10) 0.0582(4) 0.043(2) Uani 1 1 d D . . . .
H1EA H 0.788(3) 0.372(14) 0.035(3) 0.064 Uiso 1 1 d D U . . .
H1EB H 0.863(7) 0.302(11) 0.041(6) 0.064 Uiso 1 1 d D U . . .
C4A C 0.0269(7) 0.2090(14) 0.1236(5) 0.035(3) Uani 1 1 d . . . . .
H4AA H 0.029238 0.128942 0.147648 0.042 Uiso 1 1 calc R U . . .
H4AB H -0.009797 0.191990 0.088425 0.042 Uiso 1 1 calc R U . . .
C19B C 0.4151(7) 0.2833(12) 0.8738(5) 0.029(3) Uani 1 1 d . . . . .
H19A H 0.452362 0.260437 0.845310 0.035 Uiso 1 1 calc R U . . .
H19B H 0.439613 0.253826 0.911951 0.035 Uiso 1 1 calc R U . . .
O1D O 0.1879(5) 0.7458(9) 0.5435(4) 0.040(2) Uani 1 1 d . . . . .
C17A C 0.1729(6) 0.0067(11) 0.2405(4) 0.021(2) Uani 1 1 d . . . . .
N2B N 0.3379(6) 0.2137(9) 0.8593(4) 0.025(2) Uani 1 1 d . . . . .
C22A C 0.4086(7) -0.0455(11) 0.1935(5) 0.026(2) Uani 1 1 d . . . . .
H22A H 0.416637 -0.111093 0.165864 0.031 Uiso 1 1 calc R U . . .
C45C C 0.6104(8) 0.3183(16) 0.6040(5) 0.042(3) Uani 1 1 d . . . . .
H45A H 0.626759 0.229512 0.594241 0.063 Uiso 1 1 calc R U . . .
H45B H 0.585634 0.315837 0.640037 0.063 Uiso 1 1 calc R U . . .
H45C H 0.657580 0.375613 0.608522 0.063 Uiso 1 1 calc R U . . .
C19A C 0.2134(8) 0.1814(13) 0.0568(5) 0.035(3) Uani 1 1 d . . . . .
H19C H 0.231838 0.117470 0.029268 0.042 Uiso 1 1 calc R U . . .
H19D H 0.209521 0.268203 0.037860 0.042 Uiso 1 1 calc R U . . .
C1B C 0.1520(7) 0.6207(11) 0.6750(5) 0.028(3) Uani 1 1 d . . . . .
H1BA H 0.124319 0.658936 0.706366 0.034 Uiso 1 1 calc R U . . .
H1BB H 0.127858 0.659304 0.638396 0.034 Uiso 1 1 calc R U . . .
C21A C 0.3508(7) 0.0514(11) 0.1812(5) 0.025(2) Uani 1 1 d . . . . .
C6B C 0.2107(7) 0.1615(11) 0.9001(4) 0.028(2) Uani 1 1 d . . . . .
H6BA H 0.207479 0.076466 0.879679 0.034 Uiso 1 1 calc R U . . .
H6BB H 0.186094 0.151114 0.936426 0.034 Uiso 1 1 calc R U . . .
C13B C 0.1536(7) 0.2068(12) 0.5679(5) 0.029(3) Uani 1 1 d . . . . .
H13B H 0.144894 0.250670 0.532069 0.034 Uiso 1 1 calc R U . . .
C2D C 0.5444(8) 0.2995(12) 0.0291(5) 0.032(3) Uani 1 1 d . . . . .
C3A C -0.0035(6) 0.3204(15) 0.1556(5) 0.036(3) Uani 1 1 d . . . . .
H3AA H -0.004561 0.401221 0.132123 0.043 Uiso 1 1 calc R U . . .
H3AB H -0.058795 0.301975 0.164662 0.043 Uiso 1 1 calc R U . . .
C16A C 0.1780(7) 0.0617(11) 0.3004(5) 0.022(2) Uani 1 1 d . . . . .
C6A C 0.3369(10) 0.4050(15) 0.0932(6) 0.044(4) Uani 1 1 d . . . . .
H6AA H 0.383735 0.447372 0.078543 0.053 Uiso 1 1 calc R U . . .
H6AB H 0.287626 0.433788 0.069384 0.053 Uiso 1 1 calc R U . . .
C8B C 0.0436(7) 0.3399(15) 0.8249(4) 0.034(3) Uani 1 1 d . . . . .
H8BA H -0.014941 0.322939 0.819353 0.041 Uiso 1 1 calc R U . . .
H8BB H 0.053041 0.420938 0.847935 0.041 Uiso 1 1 calc R U . . .
C3B C 0.3521(7) 0.6478(12) 0.7519(5) 0.031(3) Uani 1 1 d . . . . .
H3BA H 0.356455 0.744045 0.747497 0.037 Uiso 1 1 calc R U . . .
H3BB H 0.385600 0.605119 0.724964 0.037 Uiso 1 1 calc R U . . .
C12A C 0.1834(8) 0.2505(11) 0.3545(5) 0.028(2) Uani 1 1 d . . . . .
C44C C 0.5505(7) 0.3704(11) 0.5567(5) 0.028(2) Uani 1 1 d . . . . .
H44A H 0.500961 0.317103 0.555319 0.034 Uiso 1 1 calc R U . . .
H44B H 0.536407 0.461432 0.566281 0.034 Uiso 1 1 calc R U . . .
C2B C 0.2392(7) 0.6554(11) 0.6840(5) 0.028(2) Uani 1 1 d . . . . .
H2BA H 0.268181 0.614272 0.653982 0.034 Uiso 1 1 calc R U . . .
H2BB H 0.246160 0.751617 0.682038 0.034 Uiso 1 1 calc R U . . .
C15B C 0.1672(7) 0.0100(12) 0.6230(5) 0.028(2) Uani 1 1 d . . . . .
H15B H 0.167445 -0.082871 0.625993 0.033 Uiso 1 1 calc R U . . .
C18A C 0.1316(8) 0.1415(12) 0.0714(5) 0.035(3) Uani 1 1 d . . . . .
H18C H 0.093828 0.135035 0.035988 0.041 Uiso 1 1 calc R U . . .
H18D H 0.134385 0.054951 0.090591 0.041 Uiso 1 1 calc R U . . .
C7B C 0.0860(7) 0.2275(13) 0.8550(5) 0.031(3) Uani 1 1 d . . . . .
H7BA H 0.063857 0.210323 0.891758 0.037 Uiso 1 1 calc R U . . .
H7BB H 0.079064 0.147582 0.831015 0.037 Uiso 1 1 calc R U . . .
C10A C 0.1668(9) 0.5980(12) 0.3020(6) 0.037(3) Uani 1 1 d . . . . .
H10C H 0.157798 0.634866 0.339847 0.044 Uiso 1 1 calc R U . . .
H10D H 0.128660 0.641016 0.272635 0.044 Uiso 1 1 calc R U . . .
C9B C 0.0313(7) 0.4583(13) 0.7381(5) 0.034(3) Uani 1 1 d . . . . .
H9BC H 0.046987 0.544743 0.755001 0.040 Uiso 1 1 calc R U . . .
H9BD H -0.027255 0.446993 0.738882 0.040 Uiso 1 1 calc R U . . .
C10B C 0.0526(7) 0.4505(12) 0.6771(5) 0.028(2) Uani 1 1 d . . . . .
H10A H 0.039534 0.361821 0.661615 0.033 Uiso 1 1 calc R U . . .
H10B H 0.019828 0.514653 0.653111 0.033 Uiso 1 1 calc R U . . .
C16B C 0.1772(7) 0.0878(11) 0.6710(4) 0.023(2) Uani 1 1 d . . . . .
C17B C 0.3631(6) 0.3073(12) 0.6611(4) 0.024(2) Uani 1 1 d . . . . .
C2A C 0.0226(8) 0.4453(14) 0.2400(6) 0.039(3) Uani 1 1 d . . . . .
H2AA H -0.036400 0.440738 0.240405 0.047 Uiso 1 1 calc R U . . .
H2AB H 0.035962 0.529230 0.222086 0.047 Uiso 1 1 calc R U . . .
C41C C 0.6027(8) 0.2218(15) 0.4156(5) 0.040(3) Uani 1 1 d . . . . .
H41A H 0.552305 0.251139 0.394277 0.060 Uiso 1 1 calc R U . . .
H41B H 0.612628 0.130093 0.406063 0.060 Uiso 1 1 calc R U . . .
H41C H 0.646998 0.276429 0.405191 0.060 Uiso 1 1 calc R U . . .
C1A C 0.0634(8) 0.4374(13) 0.3001(5) 0.035(3) Uani 1 1 d . . . . .
H1AA H 0.041001 0.505590 0.323906 0.042 Uiso 1 1 calc R U . . .
H1AB H 0.052361 0.350803 0.316636 0.042 Uiso 1 1 calc R U . . .
C1D C 0.0602(8) 0.7032(13) 0.4736(5) 0.036(3) Uani 1 1 d . . . . .
C22B C 0.4399(7) -0.0132(11) 0.7668(5) 0.031(2) Uani 1 1 d . . . . .
H22B H 0.458461 -0.080737 0.792849 0.037 Uiso 1 1 calc R U . . .
C5B C 0.2970(7) 0.2036(12) 0.9125(4) 0.031(3) Uani 1 1 d . . . . .
H5BA H 0.299195 0.289774 0.932078 0.037 Uiso 1 1 calc R U . . .
H5BB H 0.326004 0.139410 0.938861 0.037 Uiso 1 1 calc R U . . .
C13A C 0.1790(8) 0.1790(13) 0.4042(5) 0.036(3) Uani 1 1 d . . . . .
H13A H 0.179721 0.222649 0.440043 0.043 Uiso 1 1 calc R U . . .
C8A C 0.3376(9) 0.6154(14) 0.2184(7) 0.047(4) Uani 1 1 d . . . . .
H8AA H 0.379530 0.568213 0.243402 0.056 Uiso 1 1 calc R U . . .
H8AB H 0.346420 0.710738 0.224004 0.056 Uiso 1 1 calc R U . . .
C26B C 0.1872(7) 0.0313(11) 0.7316(4) 0.024(2) Uani 1 1 d . . . . .
C15A C 0.1739(7) -0.0151(12) 0.3480(5) 0.027(2) Uani 1 1 d . . . . .
H15A H 0.171373 -0.107869 0.344426 0.032 Uiso 1 1 calc R U . . .
C9A C 0.2505(8) 0.6283(12) 0.2900(5) 0.037(3) Uani 1 1 d . . . . .
H9AC H 0.259953 0.724110 0.292055 0.044 Uiso 1 1 calc R U . . .
H9AD H 0.289461 0.585080 0.318769 0.044 Uiso 1 1 calc R U . . .
C20B C 0.3566(7) 0.0784(11) 0.8412(5) 0.028(2) Uani 1 1 d . . . . .
H20A H 0.307581 0.023692 0.839320 0.034 Uiso 1 1 calc R U . . .
H20B H 0.397549 0.038918 0.869644 0.034 Uiso 1 1 calc R U . . .
C14A C 0.1735(8) 0.0438(13) 0.4016(5) 0.034(3) Uani 1 1 d . . . . .
H14A H 0.169497 -0.007043 0.435090 0.041 Uiso 1 1 calc R U . . .
C11B C 0.1597(7) 0.4247(11) 0.6179(5) 0.025(2) Uani 1 1 d . . . . .
H11A H 0.118790 0.453903 0.586899 0.030 Uiso 1 1 calc R U . . .
H11B H 0.212304 0.459959 0.609744 0.030 Uiso 1 1 calc R U . . .
C21B C 0.3877(7) 0.0813(11) 0.7829(5) 0.026(2) Uani 1 1 d . . . . .
C24B C 0.4404(7) 0.0933(12) 0.6764(5) 0.031(3) Uani 1 1 d . . . . .
H24B H 0.457835 0.099621 0.639195 0.038 Uiso 1 1 calc R U . . .
C5A C 0.3447(8) 0.2584(14) 0.0910(6) 0.037(3) Uani 1 1 d . . . . .
H5AA H 0.353545 0.232118 0.051497 0.044 Uiso 1 1 calc R U . . .
H5AB H 0.392535 0.231299 0.116817 0.044 Uiso 1 1 calc R U . . .
C18B C 0.4041(8) 0.4294(13) 0.8746(5) 0.031(3) Uani 1 1 d . . . . .
H18A H 0.364487 0.453608 0.901234 0.038 Uiso 1 1 calc R U . . .
H18B H 0.455716 0.473090 0.887548 0.038 Uiso 1 1 calc R U . . .
C42C C 0.6496(8) 0.4592(13) 0.4929(6) 0.035(3) Uani 1 1 d . . . . .
H42A H 0.665470 0.452776 0.453572 0.042 Uiso 1 1 calc R U . . .
H42B H 0.695543 0.429167 0.519831 0.042 Uiso 1 1 calc R U . . .
C14B C 0.1568(7) 0.0717(12) 0.5696(5) 0.032(3) Uani 1 1 d . . . . .
H14B H 0.152050 0.021860 0.535167 0.038 Uiso 1 1 calc R U . . .
C23A C 0.4538(7) -0.0453(11) 0.2456(5) 0.031(3) Uani 1 1 d . . . . .
H23A H 0.492389 -0.112171 0.255130 0.037 Uiso 1 1 calc R U . . .
C12B C 0.1631(7) 0.2795(12) 0.6186(5) 0.027(2) Uani 1 1 d . . . . .
C43C C 0.6322(8) 0.6010(12) 0.5056(6) 0.040(3) Uani 1 1 d . . . . .
H43A H 0.581799 0.627495 0.483526 0.060 Uiso 1 1 calc R U . . .
H43B H 0.676088 0.656164 0.494927 0.060 Uiso 1 1 calc R U . . .
H43C H 0.627383 0.611203 0.546687 0.060 Uiso 1 1 calc R U . . .
C20A C 0.2978(8) 0.0525(12) 0.1248(5) 0.031(3) Uani 1 1 d . . . . .
H20C H 0.327079 0.012648 0.094590 0.037 Uiso 1 1 calc R U . . .
H20D H 0.249205 -0.000845 0.128313 0.037 Uiso 1 1 calc R U . . .
C25B C 0.3893(6) 0.1873(11) 0.6959(5) 0.022(2) Uani 1 1 d . . . . .
C23B C 0.4650(7) -0.0091(13) 0.7126(6) 0.035(3) Uani 1 1 d . . . . .
H23B H 0.498823 -0.075966 0.700328 0.041 Uiso 1 1 calc R U . . .
C40C C 0.5966(8) 0.2337(12) 0.4789(5) 0.032(3) Uani 1 1 d . . . . .
H40A H 0.553461 0.174728 0.489294 0.039 Uiso 1 1 calc R U . . .
H40B H 0.647665 0.203593 0.500021 0.039 Uiso 1 1 calc R U . . .
C7A C 0.3433(9) 0.5807(13) 0.1577(7) 0.045(4) Uani 1 1 d . . . . .
H7AA H 0.301176 0.627052 0.132532 0.055 Uiso 1 1 calc R U . . .
H7AB H 0.396352 0.606847 0.146493 0.055 Uiso 1 1 calc R U . . .
O8A O 0.1696(5) -0.1158(7) 0.2350(3) 0.0282(17) Uani 1 1 d . . . . .

loop_
_atom_site_aniso_label
_atom_site_aniso_U_11
_atom_site_aniso_U_22
_atom_site_aniso_U_33
_atom_site_aniso_U_23
_atom_site_aniso_U_13
_atom_site_aniso_U_12
La1B 0.0197(3) 0.0183(3) 0.0154(2) -0.0003(2) 0.0022(2) -0.0003(2)
La1A 0.0216(3) 0.0189(3) 0.0178(2) 0.0006(2) 0.0012(2) -0.0005(2)
S1D 0.0277(13) 0.0290(14) 0.0213(12) 0.0011(10) -0.0006(10) -0.0008(10)
S2D 0.0317(15) 0.0317(15) 0.0318(14) -0.0008(11) 0.0015(11) 0.0018(12)
Cl1E 0.0525(19) 0.054(2) 0.0399(16) -0.0062(15) -0.0024(14) -0.0003(16)
O2B 0.026(3) 0.034(4) 0.021(3) 0.004(3) 0.006(3) 0.002(3)
O2E 0.046(5) 0.027(4) 0.031(4) 0.001(3) 0.007(4) -0.005(4)
O4A 0.032(4) 0.025(4) 0.023(4) 0.002(3) -0.002(3) 0.000(3)
O4B 0.029(4) 0.021(4) 0.031(4) -0.002(3) 0.002(3) 0.000(3)
O9B 0.039(5) 0.025(4) 0.022(4) -0.004(3) 0.008(3) -0.003(4)
F6D 0.054(5) 0.058(5) 0.054(5) 0.016(4) 0.022(4) 0.028(4)
O6D 0.039(5) 0.052(6) 0.030(4) -0.004(4) 0.004(4) -0.004(4)
F3D 0.038(4) 0.073(6) 0.036(4) -0.011(4) -0.009(3) -0.002(4)
O4E 0.029(4) 0.031(5) 0.031(4) -0.004(4) 0.003(3) 0.001(3)
O6A 0.031(4) 0.032(4) 0.029(4) -0.006(3) -0.007(3) 0.001(3)
F4D 0.076(5) 0.055(5) 0.022(3) 0.003(3) 0.006(3) -0.011(5)
O2A 0.032(4) 0.026(4) 0.037(5) 0.000(4) -0.010(4) -0.002(4)
O7A 0.036(4) 0.016(4) 0.017(3) 0.000(3) 0.000(3) -0.001(3)
O9A 0.031(4) 0.021(4) 0.025(4) 0.003(3) -0.005(3) 0.003(3)
O1B 0.031(4) 0.024(4) 0.023(4) 0.000(3) 0.007(3) -0.006(3)
F1D 0.047(4) 0.045(5) 0.074(5) 0.005(5) 0.000(4) 0.016(4)
O6E 0.045(5) 0.042(5) 0.032(5) -0.011(4) 0.010(4) -0.010(4)
F2D 0.035(4) 0.063(6) 0.046(5) 0.008(4) 0.011(3) -0.003(4)
O3B 0.023(4) 0.026(4) 0.032(4) 0.001(3) 0.002(3) 0.001(3)
O5B 0.029(4) 0.020(4) 0.017(3) -0.001(3) 0.003(3) -0.005(3)
O2D 0.039(5) 0.028(4) 0.026(4) 0.003(3) 0.002(3) 0.003(3)
F5D 0.045(5) 0.060(6) 0.041(4) -0.003(4) 0.009(4) -0.015(4)
O8B 0.039(4) 0.052(6) 0.025(4) 0.008(4) 0.016(3) 0.010(4)
N4A 0.022(5) 0.023(5) 0.019(4) 0.000(3) 0.001(3) 0.000(4)
O3E 0.073(7) 0.029(5) 0.030(5) 0.002(4) -0.004(4) -0.007(4)
O7B 0.024(4) 0.027(4) 0.020(4) 0.000(3) 0.007(3) 0.004(3)
O7E 0.055(6) 0.042(6) 0.037(5) 0.004(4) 0.003(5) 0.007(5)
N1C 0.025(5) 0.024(5) 0.026(5) -0.001(4) 0.002(4) -0.002(4)
N3A 0.025(5) 0.024(5) 0.022(4) 0.003(4) 0.004(4) -0.005(4)
N3B 0.019(4) 0.022(5) 0.027(5) 0.003(4) 0.000(3) -0.003(3)
O6BB 0.048(5) 0.019(4) 0.030(4) 0.000(3) 0.005(4) 0.000(3)
O3A 0.029(4) 0.035(4) 0.025(3) 0.001(4) -0.002(3) 0.005(4)
N2A 0.032(5) 0.040(6) 0.018(4) 0.007(4) 0.006(4) 0.010(4)
O1A 0.038(5) 0.030(5) 0.042(5) 0.011(4) 0.012(4) 0.001(4)
O5A 0.030(4) 0.022(4) 0.029(4) 0.003(3) -0.003(3) -0.002(3)
N1B 0.026(5) 0.028(5) 0.017(4) -0.001(4) 0.004(4) 0.002(4)
C4B 0.028(6) 0.022(6) 0.045(7) -0.005(5) -0.001(5) -0.005(5)
C11A 0.058(9) 0.021(6) 0.023(6) -0.004(4) 0.000(6) 0.011(5)
O4D 0.038(5) 0.040(5) 0.045(5) -0.001(4) -0.003(4) -0.010(4)
C26A 0.021(5) 0.020(5) 0.026(5) 0.003(4) 0.001(4) -0.003(4)
O5D 0.044(6) 0.035(5) 0.075(7) 0.003(5) 0.001(5) 0.014(4)
O3D 0.039(5) 0.044(5) 0.031(4) 0.008(4) 0.005(4) -0.006(4)
O5E 0.050(6) 0.053(6) 0.045(6) 0.023(5) 0.021(5) 0.024(5)
N4B 0.023(5) 0.025(5) 0.019(4) 0.000(3) 0.006(4) 0.000(4)
C24A 0.024(6) 0.027(6) 0.030(6) 0.006(5) 0.002(4) -0.003(4)
C25A 0.021(5) 0.025(6) 0.024(5) 0.004(4) 0.006(4) -0.001(4)
N1A 0.041(6) 0.024(5) 0.022(5) -0.001(4) -0.001(4) 0.005(4)
O1E 0.041(5) 0.052(6) 0.035(5) -0.002(4) 0.002(4) 0.003(4)
C4A 0.024(6) 0.050(8) 0.028(6) 0.011(5) -0.011(5) -0.012(5)
C19B 0.026(6) 0.032(7) 0.027(6) 0.000(5) -0.007(5) 0.000(5)
O1D 0.039(5) 0.047(6) 0.031(5) -0.008(4) 0.000(4) -0.003(4)
C17A 0.018(5) 0.025(6) 0.019(5) -0.001(4) -0.001(4) 0.001(4)
N2B 0.025(5) 0.026(5) 0.022(4) -0.001(4) -0.003(4) 0.000(4)
C22A 0.030(6) 0.024(6) 0.025(5) 0.004(4) 0.008(5) 0.003(4)
C45C 0.048(7) 0.056(8) 0.023(5) 0.002(6) 0.007(5) 0.009(7)
C19A 0.047(8) 0.039(7) 0.019(5) -0.001(5) -0.001(5) 0.008(5)
C1B 0.035(7) 0.022(6) 0.028(6) 0.002(5) 0.007(5) 0.006(5)
C21A 0.028(6) 0.027(6) 0.021(5) 0.002(4) 0.005(5) 0.005(5)
C6B 0.041(7) 0.028(6) 0.014(5) 0.008(4) 0.000(5) -0.004(5)
C13B 0.030(6) 0.040(7) 0.015(5) -0.006(5) -0.002(4) 0.002(5)
C2D 0.044(7) 0.030(6) 0.022(5) 0.001(5) 0.001(5) -0.001(5)
C3A 0.025(5) 0.048(8) 0.034(6) 0.007(6) -0.003(4) 0.000(6)
C16A 0.022(5) 0.020(5) 0.021(5) 0.001(4) -0.003(4) 0.000(4)
C6A 0.048(9) 0.046(8) 0.040(8) 0.016(6) 0.016(7) 0.002(7)
C8B 0.030(5) 0.047(7) 0.026(5) -0.003(6) 0.009(4) 0.000(6)
C3B 0.025(6) 0.026(6) 0.043(7) 0.000(5) 0.006(5) -0.002(5)
C12A 0.039(7) 0.028(6) 0.016(5) -0.004(4) 0.004(5) 0.005(5)
C44C 0.031(6) 0.029(6) 0.027(5) 0.001(4) 0.008(4) 0.004(5)
C2B 0.037(6) 0.018(5) 0.029(6) 0.006(4) 0.004(5) 0.003(5)
C15B 0.031(6) 0.029(6) 0.023(5) -0.005(4) 0.000(5) -0.001(5)
C18A 0.046(7) 0.033(7) 0.021(5) -0.005(5) -0.015(5) 0.006(5)
C7B 0.030(6) 0.040(7) 0.024(6) 0.000(5) 0.010(5) -0.006(5)
C10A 0.054(9) 0.025(7) 0.030(7) -0.002(5) 0.001(6) 0.015(6)
C9B 0.028(6) 0.039(7) 0.035(7) 0.007(5) 0.011(5) 0.007(5)
C10B 0.022(6) 0.032(6) 0.028(6) 0.004(5) 0.001(5) 0.006(5)
C16B 0.025(6) 0.027(6) 0.017(5) -0.002(4) -0.001(4) 0.000(4)
C17B 0.017(5) 0.031(6) 0.025(5) 0.000(4) 0.003(4) -0.001(4)
C2A 0.037(7) 0.042(8) 0.040(7) -0.003(6) 0.007(6) 0.010(6)
C41C 0.030(6) 0.056(9) 0.033(7) -0.011(6) 0.002(5) 0.012(6)
C1A 0.045(8) 0.032(7) 0.030(6) 0.002(5) 0.016(5) 0.018(6)
C1D 0.039(7) 0.038(7) 0.029(6) 0.004(5) 0.002(5) 0.006(5)
C22B 0.032(6) 0.022(6) 0.037(6) 0.001(5) -0.004(5) 0.004(4)
C5B 0.041(7) 0.037(7) 0.013(5) 0.001(4) -0.002(5) -0.005(5)
C13A 0.052(8) 0.036(7) 0.021(6) -0.001(5) 0.006(5) 0.005(6)
C8A 0.041(8) 0.029(7) 0.068(10) 0.007(7) -0.004(7) -0.009(6)
C26B 0.021(5) 0.031(6) 0.019(5) 0.001(4) 0.005(4) 0.004(5)
C15A 0.024(6) 0.032(6) 0.025(5) 0.006(4) 0.003(4) 0.001(5)
C9A 0.056(8) 0.016(6) 0.034(6) -0.002(5) -0.020(6) 0.004(5)
C20B 0.034(6) 0.023(6) 0.026(6) 0.004(4) -0.004(5) 0.004(5)
C14A 0.042(7) 0.036(7) 0.026(6) 0.013(5) 0.006(5) 0.007(5)
C11B 0.029(6) 0.031(6) 0.015(5) -0.002(4) 0.003(4) 0.001(5)
C21B 0.023(6) 0.026(6) 0.028(6) -0.002(4) -0.005(5) 0.003(4)
C24B 0.024(6) 0.036(7) 0.034(6) -0.013(5) 0.004(5) -0.002(5)
C5A 0.034(7) 0.046(8) 0.034(7) 0.014(6) 0.016(6) 0.011(6)
C18B 0.034(7) 0.036(7) 0.024(6) -0.008(5) 0.000(5) 0.001(5)
C42C 0.031(7) 0.038(7) 0.036(7) 0.004(5) 0.002(5) -0.003(5)
C14B 0.039(7) 0.035(7) 0.021(5) -0.006(5) 0.001(5) 0.000(5)
C23A 0.028(6) 0.024(6) 0.041(7) 0.006(5) 0.005(5) 0.008(5)
C12B 0.026(6) 0.036(6) 0.020(5) 0.001(4) 0.004(4) -0.004(5)
C43C 0.035(7) 0.030(7) 0.053(8) 0.008(6) -0.001(6) -0.005(5)
C20A 0.041(7) 0.030(6) 0.020(5) -0.005(4) 0.001(5) 0.008(5)
C25B 0.017(5) 0.025(6) 0.024(5) -0.004(4) 0.000(4) -0.003(4)
C23B 0.028(6) 0.034(7) 0.041(7) -0.010(5) 0.006(5) 0.008(5)
C40C 0.030(6) 0.032(7) 0.035(6) -0.006(5) 0.004(5) 0.001(5)
C7A 0.038(8) 0.032(7) 0.068(10) 0.018(7) 0.013(7) -0.010(6)
O8A 0.040(4) 0.021(4) 0.022(4) 0.001(3) -0.007(3) 0.001(3)

loop_
_atom_type_symbol
_atom_type_description
_atom_type_scat_dispersion_real
_atom_type_scat_dispersion_imag
_atom_type_scat_source
C C 0.0181 0.0091 'International Tables Vol C Tables 4.2.6.8 and 6.1.1.4'
H H 0.0000 0.0000 'International Tables Vol C Tables 4.2.6.8 and 6.1.1.4'
Cl Cl 0.3639 0.7018 'International Tables Vol C Tables 4.2.6.8 and 6.1.1.4'
F F 0.0727 0.0534 'International Tables Vol C Tables 4.2.6.8 and 6.1.1.4'
La La -1.4094 9.0376 'International Tables Vol C Tables 4.2.6.8 and 6.1.1.4'
N N 0.0311 0.0180 'International Tables Vol C Tables 4.2.6.8 and 6.1.1.4'
O O 0.0492 0.0322 'International Tables Vol C Tables 4.2.6.8 and 6.1.1.4'
S S 0.3331 0.5567 'International Tables Vol C Tables 4.2.6.8 and 6.1.1.4'

loop_
_exptl_crystal_face_index_h
_exptl_crystal_face_index_k
_exptl_crystal_face_index_l
_exptl_crystal_face_perp_dist
2 0 1 0.0169
-1 -2 0 0.1007
0 6 -4 0.0996
11 0 -5 0.0143
6 0 -13 0.0113
-6 0 13 0.0160
0 0 -15 0.0046
-6 0 -12 0.0059
1 0 15 0.0107
3 -6 0 0.1004

loop_
_geom_angle_atom_site_label_1
_geom_angle_atom_site_label_2
_geom_angle_atom_site_label_3
_geom_angle
_geom_angle_site_symmetry_1
_geom_angle_site_symmetry_3
_geom_angle_publ_flag
O2B La1B O4B 139.6(2) . . ?
O2B La1B O1B 59.4(2) . . ?
O2B La1B O3B 100.9(2) . . ?
O2B La1B N1B 61.2(2) . . ?
O2B La1B N2B 119.3(2) . . ?
O4B La1B O1B 101.2(2) . . ?
O4B La1B O3B 60.0(2) . . ?
O4B La1B N1B 119.2(3) . . ?
O4B La1B N2B 61.0(2) . . ?
O9B La1B O2B 69.6(3) . . ?
O9B La1B O4B 70.1(3) . . ?
O9B La1B O1B 62.3(2) . . ?
O9B La1B O3B 63.7(2) . . ?
O9B La1B O7B 125.1(3) . . ?
O9B La1B N3B 140.8(3) . . ?
O9B La1B N1B 90.8(3) . . ?
O9B La1B N4B 141.1(3) . . ?
O9B La1B N2B 90.0(3) . . ?
O1B La1B N1B 120.1(2) . . ?
O1B La1B N2B 60.4(2) . . ?
O3B La1B O1B 126.0(2) . . ?
O3B La1B N1B 59.9(2) . . ?
O3B La1B N2B 120.4(2) . . ?
O5B La1B O2B 76.0(3) . . ?
O5B La1B O4B 129.1(2) . . ?
O5B La1B O9B 123.7(2) . . ?
O5B La1B O1B 62.0(2) . . ?
O5B La1B O3B 168.7(2) . . ?
O5B La1B O7B 111.1(2) . . ?
O5B La1B N3B 68.1(3) . . ?
O5B La1B N1B 109.8(3) . . ?
O5B La1B N4B 60.1(2) . . ?
O5B La1B N2B 69.8(3) . . ?
O7B La1B O2B 129.4(2) . . ?
O7B La1B O4B 75.9(2) . . ?
O7B La1B O1B 168.8(2) . . ?
O7B La1B O3B 62.3(2) . . ?
O7B La1B N3B 59.6(3) . . ?
O7B La1B N1B 69.9(2) . . ?
O7B La1B N4B 67.7(3) . . ?
O7B La1B N2B 109.5(3) . . ?
N3B La1B O2B 142.7(3) . . ?
N3B La1B O4B 74.9(2) . . ?
N3B La1B O1B 109.3(3) . . ?
N3B La1B O3B 112.3(2) . . ?
N3B La1B N1B 122.1(3) . . ?
N3B La1B N2B 57.1(3) . . ?
N4B La1B O2B 75.2(2) . . ?
N4B La1B O4B 142.3(3) . . ?
N4B La1B O1B 112.4(2) . . ?
N4B La1B O3B 108.6(2) . . ?
N4B La1B N3B 78.2(3) . . ?
N4B La1B N1B 57.0(3) . . ?
N4B La1B N2B 122.3(3) . . ?
N2B La1B N1B 179.2(3) . . ?
O4A La1A N2A 59.8(3) . . ?
O4A La1A N1A 119.5(3) . . ?
O2A La1A O4A 127.1(2) . . ?
O2A La1A N2A 120.8(3) . . ?
O2A La1A N1A 59.6(3) . . ?
O7A La1A O4A 61.8(2) . . ?
O7A La1A O2A 168.1(2) . . ?
O7A La1A O9A 123.7(2) . . ?
O7A La1A N4A 59.9(2) . . ?
O7A La1A N3A 67.1(3) . . ?
O7A La1A O3A 76.2(3) . . ?
O7A La1A N2A 69.7(3) . . ?
O7A La1A O1A 129.2(3) . . ?
O7A La1A O5A 109.7(3) . . ?
O7A La1A N1A 109.9(3) . . ?
O9A La1A O4A 62.5(2) . . ?
O9A La1A O2A 64.6(2) . . ?
O9A La1A N4A 140.5(3) . . ?
O9A La1A N3A 140.7(3) . . ?
O9A La1A O3A 69.7(3) . . ?
O9A La1A N2A 89.1(3) . . ?
O9A La1A O1A 70.2(3) . . ?
O9A La1A O5A 126.6(3) . . ?
O9A La1A N1A 90.6(3) . . ?
N4A La1A O4A 111.3(2) . . ?
N4A La1A O2A 108.2(3) . . ?
N4A La1A O3A 74.4(2) . . ?
N4A La1A N2A 122.9(3) . . ?
N4A La1A N1A 57.1(3) . . ?
N3A La1A O4A 108.4(2) . . ?
N3A La1A O2A 112.7(3) . . ?
N3A La1A N4A 78.7(3) . . ?
N3A La1A O3A 142.0(3) . . ?
N3A La1A N2A 57.4(3) . . ?
N3A La1A N1A 123.0(3) . . ?
O3A La1A O4A 59.3(2) . . ?
O3A La1A O2A 101.0(3) . . ?
O3A La1A N2A 118.7(3) . . ?
O3A La1A N1A 60.6(3) . . ?
N2A La1A N1A 179.3(3) . . ?
O1A La1A O4A 102.0(3) . . ?
O1A La1A O2A 59.9(3) . . ?
O1A La1A N4A 142.8(3) . . ?
O1A La1A N3A 75.4(3) . . ?
O1A La1A O3A 139.8(3) . . ?
O1A La1A N2A 61.5(3) . . ?
O1A La1A N1A 119.0(3) . . ?
O5A La1A O4A 168.1(2) . . ?
O5A La1A O2A 62.8(2) . . ?
O5A La1A N4A 67.3(3) . . ?
O5A La1A N3A 59.7(3) . . ?
O5A La1A O3A 128.9(2) . . ?
O5A La1A N2A 110.3(3) . . ?
O5A La1A O1A 76.6(3) . . ?
O5A La1A N1A 70.4(3) . . ?
O2D S1D C1D 102.2(6) . . ?
O3D S1D O2D 115.0(5) . . ?
O3D S1D O1D 115.4(6) . . ?
O3D S1D C1D 103.2(6) . . ?
O1D S1D O2D 114.6(5) . . ?
O1D S1D C1D 103.9(6) . . ?
O6D S2D O4D 115.2(6) . . ?
O6D S2D O5D 115.3(6) . . ?
O6D S2D C2D 102.3(5) . . ?
O4D S2D C2D 103.3(6) . . ?
O5D S2D O4D 115.5(6) . . ?
O5D S2D C2D 102.4(6) . . ?
C8B O2B La1B 118.1(6) . . ?
C8B O2B C9B 109.7(9) . . ?
C9B O2B La1B 117.0(6) . . ?
H2EA O2E H2EB 102(4) . . ?
C4A O4A La1A 113.3(6) . . ?
C4A O4A C18A 110.9(10) . . ?
C18A O4A La1A 118.0(6) . . ?
C4B O4B La1B 117.0(6) . . ?
C4B O4B C18B 110.7(9) . . ?
C18B O4B La1B 116.2(7) . . ?
La1B O9B H9BA 135(7) . . ?
La1B O9B H9BB 121(7) . . ?
H9BA O9B H9BB 102(4) . . ?
H4EA O4E H4EB 103(4) . . ?
C8A O2A La1A 114.2(8) . . ?
C8A O2A C9A 110.3(10) . . ?
C9A O2A La1A 118.8(7) . . ?
C17A O7A La1A 128.7(7) . . ?
La1A O9A H9AA 132(7) . . ?
La1A O9A H9AB 124(7) . . ?
H9AA O9A H9AB 103(4) . . ?
C6B O1B La1B 117.7(6) . . ?
C7B O1B La1B 114.5(6) . . ?
C7B O1B C6B 109.7(9) . . ?
H6EA O6E H6EB 103(4) . . ?
C3B O3B La1B 115.2(6) . . ?
C3B O3B C2B 109.3(9) . . ?
C2B O3B La1B 118.3(6) . . ?
C26B O5B La1B 128.8(7) . . ?
C16A N4A La1A 116.5(7) . . ?
C12A N4A La1A 124.6(7) . . ?
C12A N4A C16A 118.3(10) . . ?
H3EA O3E H3EB 103(5) . . ?
C17B O7B La1B 128.7(7) . . ?
H7EA O7E H7EB 104(5) . . ?
C44C N1C H1C 107(8) . . ?
C42C N1C H1C 114(8) . . ?
C42C N1C C44C 113.6(9) . . ?
C40C N1C H1C 98(8) . . ?
C40C N1C C44C 111.5(9) . . ?
C40C N1C C42C 111.3(9) . . ?
C25A N3A La1A 117.3(7) . . ?
C21A N3A La1A 124.4(7) . . ?
C21A N3A C25A 117.7(10) . . ?
C21B N3B La1B 123.6(7) . . ?
C25B N3B La1B 116.9(7) . . ?
C25B N3B C21B 118.6(10) . . ?
C3A O3A La1A 119.3(6) . . ?
C2A O3A La1A 115.8(7) . . ?
C2A O3A C3A 109.4(9) . . ?
C19A N2A La1A 112.8(7) . . ?
C19A N2A C20A 108.2(10) . . ?
C5A N2A La1A 109.8(8) . . ?
C5A N2A C19A 107.9(10) . . ?
C5A N2A C20A 108.6(9) . . ?
C20A N2A La1A 109.4(6) . . ?
C6A O1A La1A 115.9(8) . . ?
C6A O1A C7A 108.9(10) . . ?
C7A O1A La1A 118.5(8) . . ?
C26A O5A La1A 127.4(7) . . ?
C1B N1B La1B 111.5(7) . . ?
C1B N1B C10B 108.8(9) . . ?
C1B N1B C11B 109.6(9) . . ?
C10B N1B La1B 110.5(6) . . ?
C11B N1B La1B 109.1(6) . . ?
C11B N1B C10B 107.3(9) . . ?
O4B C4B H4BA 109.7 . . ?
O4B C4B H4BB 109.7 . . ?
O4B C4B C3B 109.8(10) . . ?
H4BA C4B H4BB 108.2 . . ?
C3B C4B H4BA 109.7 . . ?
C3B C4B H4BB 109.7 . . ?
H11C C11A H11D 108.1 . . ?
N1A C11A H11C 109.5 . . ?
N1A C11A H11D 109.5 . . ?
N1A C11A C12A 110.7(11) . . ?
C12A C11A H11C 109.5 . . ?
C12A C11A H11D 109.5 . . ?
O6A C26A O5A 126.2(11) . . ?
O6A C26A C25A 117.7(10) . . ?
O5A C26A C25A 116.1(9) . . ?
H5EA O5E H5EB 103(5) . . ?
C16B N4B La1B 117.1(7) . . ?
C16B N4B C12B 118.2(9) . . ?
C12B N4B La1B 123.0(7) . . ?
C25A C24A H24A 120.9 . . ?
C25A C24A C23A 118.3(11) . . ?
C23A C24A H24A 120.9 . . ?
N3A C25A C26A 114.1(9) . . ?
N3A C25A C24A 123.2(11) . . ?
C24A C25A C26A 122.7(10) . . ?
C11A N1A La1A 108.6(7) . . ?
C10A N1A La1A 111.9(7) . . ?
C10A N1A C11A 109.0(10) . . ?
C1A N1A La1A 110.8(7) . . ?
C1A N1A C11A 108.3(10) . . ?
C1A N1A C10A 108.2(10) . . ?
H1EA O1E H1EB 101(4) . . ?
O4A C4A H4AA 109.8 . . ?
O4A C4A H4AB 109.8 . . ?
O4A C4A C3A 109.4(10) . . ?
H4AA C4A H4AB 108.3 . . ?
C3A C4A H4AA 109.8 . . ?
C3A C4A H4AB 109.8 . . ?
H19A C19B H19B 107.9 . . ?
N2B C19B H19A 109.2 . . ?
N2B C19B H19B 109.2 . . ?
N2B C19B C18B 112.0(10) . . ?
C18B C19B H19A 109.2 . . ?
C18B C19B H19B 109.2 . . ?
O7A C17A C16A 115.7(10) . . ?
O8A C17A O7A 126.6(10) . . ?
O8A C17A C16A 117.6(9) . . ?
C19B N2B La1B 111.3(6) . . ?
C19B N2B C5B 107.9(9) . . ?
C19B N2B C20B 107.8(9) . . ?
C5B N2B La1B 112.0(7) . . ?
C20B N2B La1B 110.0(6) . . ?
C20B N2B C5B 107.8(9) . . ?
C21A C22A H22A 120.3 . . ?
C23A C22A H22A 120.3 . . ?
C23A C22A C21A 119.3(11) . . ?
H45A C45C H45B 109.5 . . ?
H45A C45C H45C 109.5 . . ?
H45B C45C H45C 109.5 . . ?
C44C C45C H45A 109.5 . . ?
C44C C45C H45B 109.5 . . ?
C44C C45C H45C 109.5 . . ?
N2A C19A H19C 109.0 . . ?
N2A C19A H19D 109.0 . . ?
N2A C19A C18A 112.9(9) . . ?
H19C C19A H19D 107.8 . . ?
C18A C19A H19C 109.0 . . ?
C18A C19A H19D 109.0 . . ?
N1B C1B H1BA 109.2 . . ?
N1B C1B H1BB 109.2 . . ?
N1B C1B C2B 111.9(9) . . ?
H1BA C1B H1BB 107.9 . . ?
C2B C1B H1BA 109.2 . . ?
C2B C1B H1BB 109.2 . . ?
N3A C21A C22A 122.3(10) . . ?
N3A C21A C20A 116.6(10) . . ?
C22A C21A C20A 121.1(10) . . ?
O1B C6B H6BA 110.1 . . ?
O1B C6B H6BB 110.1 . . ?
O1B C6B C5B 107.9(9) . . ?
H6BA C6B H6BB 108.4 . . ?
C5B C6B H6BA 110.1 . . ?
C5B C6B H6BB 110.1 . . ?
C14B C13B H13B 119.8 . . ?
C14B C13B C12B 120.5(11) . . ?
C12B C13B H13B 119.8 . . ?
F6D C2D S2D 111.3(8) . . ?
F4D C2D S2D 112.9(9) . . ?
F4D C2D F6D 106.9(10) . . ?
F5D C2D S2D 110.9(8) . . ?
F5D C2D F6D 107.2(10) . . ?
F5D C2D F4D 107.3(10) . . ?
O3A C3A C4A 107.9(9) . . ?
O3A C3A H3AA 110.1 . . ?
O3A C3A H3AB 110.1 . . ?
C4A C3A H3AA 110.1 . . ?
C4A C3A H3AB 110.1 . . ?
H3AA C3A H3AB 108.4 . . ?
N4A C16A C17A 114.6(10) . . ?
N4A C16A C15A 122.5(11) . . ?
C15A C16A C17A 122.9(10) . . ?
O1A C6A H6AA 110.3 . . ?
O1A C6A H6AB 110.3 . . ?
O1A C6A C5A 107.3(12) . . ?
H6AA C6A H6AB 108.5 . . ?
C5A C6A H6AA 110.3 . . ?
C5A C6A H6AB 110.3 . . ?
O2B C8B H8BA 110.1 . . ?
O2B C8B H8BB 110.1 . . ?
O2B C8B C7B 107.8(9) . . ?
H8BA C8B H8BB 108.5 . . ?
C7B C8B H8BA 110.1 . . ?
C7B C8B H8BB 110.1 . . ?
O3B C3B C4B 108.1(10) . . ?
O3B C3B H3BA 110.1 . . ?
O3B C3B H3BB 110.1 . . ?
C4B C3B H3BA 110.1 . . ?
C4B C3B H3BB 110.1 . . ?
H3BA C3B H3BB 108.4 . . ?
N4A C12A C11A 117.0(11) . . ?
N4A C12A C13A 122.2(11) . . ?
C13A C12A C11A 120.7(11) . . ?
N1C C44C C45C 114.6(9) . . ?
N1C C44C H44A 108.6 . . ?
N1C C44C H44B 108.6 . . ?
C45C C44C H44A 108.6 . . ?
C45C C44C H44B 108.6 . . ?
H44A C44C H44B 107.6 . . ?
O3B C2B C1B 107.5(9) . . ?
O3B C2B H2BA 110.2 . . ?
O3B C2B H2BB 110.2 . . ?
C1B C2B H2BA 110.2 . . ?
C1B C2B H2BB 110.2 . . ?
H2BA C2B H2BB 108.5 . . ?
C16B C15B H15B 121.0 . . ?
C16B C15B C14B 117.9(11) . . ?
C14B C15B H15B 121.0 . . ?
O4A C18A C19A 107.8(10) . . ?
O4A C18A H18C 110.1 . . ?
O4A C18A H18D 110.1 . . ?
C19A C18A H18C 110.1 . . ?
C19A C18A H18D 110.1 . . ?
H18C C18A H18D 108.5 . . ?
O1B C7B C8B 107.9(10) . . ?
O1B C7B H7BA 110.1 . . ?
O1B C7B H7BB 110.1 . . ?
C8B C7B H7BA 110.1 . . ?
C8B C7B H7BB 110.1 . . ?
H7BA C7B H7BB 108.4 . . ?
N1A C10A H10C 109.1 . . ?
N1A C10A H10D 109.1 . . ?
N1A C10A C9A 112.6(10) . . ?
H10C C10A H10D 107.8 . . ?
C9A C10A H10C 109.1 . . ?
C9A C10A H10D 109.1 . . ?
O2B C9B H9BC 110.2 . . ?
O2B C9B H9BD 110.2 . . ?
O2B C9B C10B 107.5(9) . . ?
H9BC C9B H9BD 108.5 . . ?
C10B C9B H9BC 110.2 . . ?
C10B C9B H9BD 110.2 . . ?
N1B C10B C9B 111.9(9) . . ?
N1B C10B H10A 109.2 . . ?
N1B C10B H10B 109.2 . . ?
C9B C10B H10A 109.2 . . ?
C9B C10B H10B 109.2 . . ?
H10A C10B H10B 107.9 . . ?
N4B C16B C15B 124.1(10) . . ?
N4B C16B C26B 113.4(9) . . ?
C15B C16B C26B 122.5(10) . . ?
O8B C17B O7B 126.2(11) . . ?
O8B C17B C25B 118.5(10) . . ?
O7B C17B C25B 115.2(9) . . ?
O3A C2A H2AA 110.1 . . ?
O3A C2A H2AB 110.1 . . ?
O3A C2A C1A 108.0(10) . . ?
H2AA C2A H2AB 108.4 . . ?
C1A C2A H2AA 110.1 . . ?
C1A C2A H2AB 110.1 . . ?
H41A C41C H41B 109.5 . . ?
H41A C41C H41C 109.5 . . ?
H41B C41C H41C 109.5 . . ?
C40C C41C H41A 109.5 . . ?
C40C C41C H41B 109.5 . . ?
C40C C41C H41C 109.5 . . ?
N1A C1A C2A 111.9(10) . . ?
N1A C1A H1AA 109.2 . . ?
N1A C1A H1AB 109.2 . . ?
C2A C1A H1AA 109.2 . . ?
C2A C1A H1AB 109.2 . . ?
H1AA C1A H1AB 107.9 . . ?
F3D C1D S1D 110.6(9) . . ?
F3D C1D F1D 107.8(10) . . ?
F1D C1D S1D 111.0(9) . . ?
F2D C1D S1D 111.0(8) . . ?
F2D C1D F3D 108.1(11) . . ?
F2D C1D F1D 108.1(11) . . ?
C21B C22B H22B 120.2 . . ?
C21B C22B C23B 119.6(11) . . ?
C23B C22B H22B 120.2 . . ?
N2B C5B C6B 112.1(9) . . ?
N2B C5B H5BA 109.2 . . ?
N2B C5B H5BB 109.2 . . ?
C6B C5B H5BA 109.2 . . ?
C6B C5B H5BB 109.2 . . ?
H5BA C5B H5BB 107.9 . . ?
C12A C13A H13A 120.1 . . ?
C14A C13A C12A 119.9(11) . . ?
C14A C13A H13A 120.1 . . ?
O2A C8A H8AA 109.7 . . ?
O2A C8A H8AB 109.7 . . ?
O2A C8A C7A 109.7(11) . . ?
H8AA C8A H8AB 108.2 . . ?
C7A C8A H8AA 109.7 . . ?
C7A C8A H8AB 109.7 . . ?
O5B C26B C16B 116.1(10) . . ?
O6BB C26B O5B 125.9(10) . . ?
O6BB C26B C16B 118.0(10) . . ?
C16A C15A H15A 120.3 . . ?
C16A C15A C14A 119.5(11) . . ?
C14A C15A H15A 120.3 . . ?
O2A C9A C10A 108.0(10) . . ?
O2A C9A H9AC 110.1 . . ?
O2A C9A H9AD 110.1 . . ?
C10A C9A H9AC 110.1 . . ?
C10A C9A H9AD 110.1 . . ?
H9AC C9A H9AD 108.4 . . ?
N2B C20B H20A 109.6 . . ?
N2B C20B H20B 109.6 . . ?
N2B C20B C21B 110.1(9) . . ?
H20A C20B H20B 108.2 . . ?
C21B C20B H20A 109.6 . . ?
C21B C20B H20B 109.6 . . ?
C13A C14A C15A 117.6(11) . . ?
C13A C14A H14A 121.2 . . ?
C15A C14A H14A 121.2 . . ?
N1B C11B H11A 109.3 . . ?
N1B C11B H11B 109.3 . . ?
H11A C11B H11B 108.0 . . ?
C12B C11B N1B 111.6(10) . . ?
C12B C11B H11A 109.3 . . ?
C12B C11B H11B 109.3 . . ?
N3B C21B C22B 121.8(11) . . ?
N3B C21B C20B 116.8(10) . . ?
C22B C21B C20B 121.5(10) . . ?
C25B C24B H24B 120.9 . . ?
C23B C24B H24B 120.9 . . ?
C23B C24B C25B 118.1(11) . . ?
N2A C5A C6A 113.3(12) . . ?
N2A C5A H5AA 108.9 . . ?
N2A C5A H5AB 108.9 . . ?
C6A C5A H5AA 108.9 . . ?
C6A C5A H5AB 108.9 . . ?
H5AA C5A H5AB 107.7 . . ?
O4B C18B C19B 107.3(10) . . ?
O4B C18B H18A 110.3 . . ?
O4B C18B H18B 110.3 . . ?
C19B C18B H18A 110.3 . . ?
C19B C18B H18B 110.3 . . ?
H18A C18B H18B 108.5 . . ?
N1C C42C H42A 108.9 . . ?
N1C C42C H42B 108.9 . . ?
N1C C42C C43C 113.4(10) . . ?
H42A C42C H42B 107.7 . . ?
C43C C42C H42A 108.9 . . ?
C43C C42C H42B 108.9 . . ?
C13B C14B C15B 118.4(10) . . ?
C13B C14B H14B 120.8 . . ?
C15B C14B H14B 120.8 . . ?
C24A C23A H23A 120.4 . . ?
C22A C23A C24A 119.1(10) . . ?
C22A C23A H23A 120.4 . . ?
N4B C12B C13B 120.8(11) . . ?
N4B C12B C11B 117.8(11) . . ?
C13B C12B C11B 121.5(11) . . ?
C42C C43C H43A 109.5 . . ?
C42C C43C H43B 109.5 . . ?
C42C C43C H43C 109.5 . . ?
H43A C43C H43B 109.5 . . ?
H43A C43C H43C 109.5 . . ?
H43B C43C H43C 109.5 . . ?
N2A C20A C21A 111.0(9) . . ?
N2A C20A H20C 109.4 . . ?
N2A C20A H20D 109.4 . . ?
C21A C20A H20C 109.4 . . ?
C21A C20A H20D 109.4 . . ?
H20C C20A H20D 108.0 . . ?
N3B C25B C17B 115.1(9) . . ?
N3B C25B C24B 122.7(11) . . ?
C24B C25B C17B 122.2(10) . . ?
C22B C23B H23B 120.4 . . ?
C24B C23B C22B 119.3(11) . . ?
C24B C23B H23B 120.4 . . ?
N1C C40C C41C 113.9(11) . . ?
N1C C40C H40A 108.8 . . ?
N1C C40C H40B 108.8 . . ?
C41C C40C H40A 108.8 . . ?
C41C C40C H40B 108.8 . . ?
H40A C40C H40B 107.7 . . ?
O1A C7A C8A 108.1(11) . . ?
O1A C7A H7AA 110.1 . . ?
O1A C7A H7AB 110.1 . . ?
C8A C7A H7AA 110.1 . . ?
C8A C7A H7AB 110.1 . . ?
H7AA C7A H7AB 108.4 . . ?

loop_
_geom_bond_atom_site_label_1
_geom_bond_atom_site_label_2
_geom_bond_distance
_geom_bond_site_symmetry_2
_geom_bond_publ_flag
La1B O2B 2.762(7) . ?
La1B O4B 2.769(8) . ?
La1B O9B 2.501(8) . ?
La1B O1B 2.822(7) . ?
La1B O3B 2.806(8) . ?
La1B O5B 2.470(7) . ?
La1B O7B 2.505(7) . ?
La1B N3B 2.753(9) . ?
La1B N1B 2.936(9) . ?
La1B N4B 2.735(9) . ?
La1B N2B 2.910(9) . ?
La1A O4A 2.861(8) . ?
La1A O2A 2.822(8) . ?
La1A O7A 2.471(7) . ?
La1A O9A 2.475(7) . ?
La1A N4A 2.752(9) . ?
La1A N3A 2.748(9) . ?
La1A O3A 2.753(7) . ?
La1A N2A 2.918(10) . ?
La1A O1A 2.746(8) . ?
La1A O5A 2.508(7) . ?
La1A N1A 2.952(10) . ?
S1D O2D 1.443(9) . ?
S1D O3D 1.437(9) . ?
S1D O1D 1.442(9) . ?
S1D C1D 1.831(13) . ?
S2D O6D 1.434(9) . ?
S2D O4D 1.452(9) . ?
S2D O5D 1.439(10) . ?
S2D C2D 1.815(13) . ?
O2B C8B 1.440(12) . ?
O2B C9B 1.442(14) . ?
O2E H2EA 0.93(3) . ?
O2E H2EB 0.92(3) . ?
O4A C4A 1.417(14) . ?
O4A C18A 1.433(14) . ?
O4B C4B 1.433(14) . ?
O4B C18B 1.435(14) . ?
O9B H9BA 0.93(3) . ?
O9B H9BB 0.93(3) . ?
F6D C2D 1.333(14) . ?
F3D C1D 1.331(15) . ?
O4E H4EA 0.92(3) . ?
O4E H4EB 0.93(3) . ?
O6A C26A 1.243(13) . ?
F4D C2D 1.331(13) . ?
O2A C8A 1.421(17) . ?
O2A C9A 1.433(15) . ?
O7A C17A 1.262(13) . ?
O9A H9AA 0.93(3) . ?
O9A H9AB 0.92(3) . ?
O1B C6B 1.430(13) . ?
O1B C7B 1.427(14) . ?
F1D C1D 1.338(16) . ?
O6E H6EA 0.92(3) . ?
O6E H6EB 0.92(3) . ?
F2D C1D 1.329(15) . ?
O3B C3B 1.431(14) . ?
O3B C2B 1.436(13) . ?
O5B C26B 1.264(13) . ?
F5D C2D 1.326(14) . ?
O8B C17B 1.240(12) . ?
N4A C16A 1.349(14) . ?
N4A C12A 1.332(14) . ?
O3E H3EA 0.93(3) . ?
O3E H3EB 0.92(3) . ?
O7B C17B 1.267(13) . ?
O7E H7EA 0.92(3) . ?
O7E H7EB 0.92(3) . ?
N1C H1C 0.93(3) . ?
N1C C44C 1.508(14) . ?
N1C C42C 1.501(15) . ?
N1C C40C 1.496(15) . ?
N3A C25A 1.360(14) . ?
N3A C21A 1.334(14) . ?
N3B C21B 1.345(14) . ?
N3B C25B 1.344(14) . ?
O6BB C26B 1.249(14) . ?
O3A C3A 1.454(12) . ?
O3A C2A 1.430(15) . ?
N2A C19A 1.481(15) . ?
N2A C5A 1.476(17) . ?
N2A C20A 1.486(15) . ?
O1A C6A 1.425(17) . ?
O1A C7A 1.450(16) . ?
O5A C26A 1.265(13) . ?
N1B C1B 1.472(15) . ?
N1B C10B 1.491(15) . ?
N1B C11B 1.485(13) . ?
C4B H4BA 0.9900 . ?
C4B H4BB 0.9900 . ?
C4B C3B 1.483(17) . ?
C11A H11C 0.9900 . ?
C11A H11D 0.9900 . ?
C11A N1A 1.490(15) . ?
C11A C12A 1.503(16) . ?
C26A C25A 1.508(15) . ?
O5E H5EA 0.92(3) . ?
O5E H5EB 0.92(3) . ?
N4B C16B 1.342(15) . ?
N4B C12B 1.347(14) . ?
C24A H24A 0.9500 . ?
C24A C25A 1.369(16) . ?
C24A C23A 1.396(17) . ?
N1A C10A 1.477(16) . ?
N1A C1A 1.462(17) . ?
O1E H1EA 0.94(3) . ?
O1E H1EB 0.93(3) . ?
C4A H4AA 0.9900 . ?
C4A H4AB 0.9900 . ?
C4A C3A 1.481(19) . ?
C19B H19A 0.9900 . ?
C19B H19B 0.9900 . ?
C19B N2B 1.482(14) . ?
C19B C18B 1.502(17) . ?
C17A C16A 1.507(15) . ?
C17A O8A 1.256(13) . ?
N2B C5B 1.492(14) . ?
N2B C20B 1.486(15) . ?
C22A H22A 0.9500 . ?
C22A C21A 1.392(15) . ?
C22A C23A 1.367(16) . ?
C45C H45A 0.9800 . ?
C45C H45B 0.9800 . ?
C45C H45C 0.9800 . ?
C45C C44C 1.510(16) . ?
C19A H19C 0.9900 . ?
C19A H19D 0.9900 . ?
C19A C18A 1.504(18) . ?
C1B H1BA 0.9900 . ?
C1B H1BB 0.9900 . ?
C1B C2B 1.497(17) . ?
C21A C20A 1.512(15) . ?
C6B H6BA 0.9900 . ?
C6B H6BB 0.9900 . ?
C6B C5B 1.507(17) . ?
C13B H13B 0.9500 . ?
C13B C14B 1.379(17) . ?
C13B C12B 1.394(15) . ?
C3A H3AA 0.9900 . ?
C3A H3AB 0.9900 . ?
C16A C15A 1.370(15) . ?
C6A H6AA 0.9900 . ?
C6A H6AB 0.9900 . ?
C6A C5A 1.502(18) . ?
C8B H8BA 0.9900 . ?
C8B H8BB 0.9900 . ?
C8B C7B 1.487(18) . ?
C3B H3BA 0.9900 . ?
C3B H3BB 0.9900 . ?
C12A C13A 1.383(16) . ?
C44C H44A 0.9900 . ?
C44C H44B 0.9900 . ?
C2B H2BA 0.9900 . ?
C2B H2BB 0.9900 . ?
C15B H15B 0.9500 . ?
C15B C16B 1.373(15) . ?
C15B C14B 1.395(16) . ?
C18A H18C 0.9900 . ?
C18A H18D 0.9900 . ?
C7B H7BA 0.9900 . ?
C7B H7BB 0.9900 . ?
C10A H10C 0.9900 . ?
C10A H10D 0.9900 . ?
C10A C9A 1.49(2) . ?
C9B H9BC 0.9900 . ?
C9B H9BD 0.9900 . ?
C9B C10B 1.513(16) . ?
C10B H10A 0.9900 . ?
C10B H10B 0.9900 . ?
C16B C26B 1.526(15) . ?
C17B C25B 1.509(15) . ?
C2A H2AA 0.9900 . ?
C2A H2AB 0.9900 . ?
C2A C1A 1.501(18) . ?
C41C H41A 0.9800 . ?
C41C H41B 0.9800 . ?
C41C H41C 0.9800 . ?
C41C C40C 1.504(17) . ?
C1A H1AA 0.9900 . ?
C1A H1AB 0.9900 . ?
C22B H22B 0.9500 . ?
C22B C21B 1.381(16) . ?
C22B C23B 1.382(18) . ?
C5B H5BA 0.9900 . ?
C5B H5BB 0.9900 . ?
C13A H13A 0.9500 . ?
C13A C14A 1.382(18) . ?
C8A H8AA 0.9900 . ?
C8A H8AB 0.9900 . ?
C8A C7A 1.48(2) . ?
C15A H15A 0.9500 . ?
C15A C14A 1.394(17) . ?
C9A H9AC 0.9900 . ?
C9A H9AD 0.9900 . ?
C20B H20A 0.9900 . ?
C20B H20B 0.9900 . ?
C20B C21B 1.514(16) . ?
C14A H14A 0.9500 . ?
C11B H11A 0.9900 . ?
C11B H11B 0.9900 . ?
C11B C12B 1.482(16) . ?
C24B H24B 0.9500 . ?
C24B C25B 1.395(16) . ?
C24B C23B 1.381(18) . ?
C5A H5AA 0.9900 . ?
C5A H5AB 0.9900 . ?
C18B H18A 0.9900 . ?
C18B H18B 0.9900 . ?
C42C H42A 0.9900 . ?
C42C H42B 0.9900 . ?
C42C C43C 1.510(19) . ?
C14B H14B 0.9500 . ?
C23A H23A 0.9500 . ?
C43C H43A 0.9800 . ?
C43C H43B 0.9800 . ?
C43C H43C 0.9800 . ?
C20A H20C 0.9900 . ?
C20A H20D 0.9900 . ?
C23B H23B 0.9500 . ?
C40C H40A 0.9900 . ?
C40C H40B 0.9900 . ?
C7A H7AA 0.9900 . ?
C7A H7AB 0.9900 . ?

loop_
_geom_torsion_atom_site_label_1
_geom_torsion_atom_site_label_2
_geom_torsion_atom_site_label_3
_geom_torsion_atom_site_label_4
_geom_torsion
_geom_torsion_site_symmetry_1
_geom_torsion_site_symmetry_2
_geom_torsion_site_symmetry_3
_geom_torsion_site_symmetry_4
_geom_torsion_publ_flag
La1B O2B C8B C7B -45.9(12) . . . . ?
La1B O2B C9B C10B 54.2(11) . . . . ?
La1B O4B C4B C3B -44.9(12) . . . . ?
La1B O4B C18B C19B 55.3(12) . . . . ?
La1B O1B C6B C5B 49.7(10) . . . . ?
La1B O1B C7B C8B -51.9(10) . . . . ?
La1B O3B C3B C4B -49.6(11) . . . . ?
La1B O3B C2B C1B 50.1(10) . . . . ?
La1B O5B C26B O6BB 167.1(8) . . . . ?
La1B O5B C26B C16B -15.1(14) . . . . ?
La1B O7B C17B O8B 161.9(8) . . . . ?
La1B O7B C17B C25B -19.4(13) . . . . ?
La1B N3B C21B C22B 168.3(8) . . . . ?
La1B N3B C21B C20B -12.2(13) . . . . ?
La1B N3B C25B C17B 15.2(11) . . . . ?
La1B N3B C25B C24B -167.4(8) . . . . ?
La1B N1B C1B C2B 46.0(10) . . . . ?
La1B N1B C10B C9B 42.3(11) . . . . ?
La1B N1B C11B C12B 46.7(11) . . . . ?
La1B N4B C16B C15B -163.4(9) . . . . ?
La1B N4B C16B C26B 18.6(12) . . . . ?
La1B N4B C12B C13B 161.6(9) . . . . ?
La1B N4B C12B C11B -17.6(15) . . . . ?
La1B N2B C5B C6B 44.6(11) . . . . ?
La1B N2B C20B C21B 49.9(10) . . . . ?
La1A O4A C4A C3A 52.4(10) . . . . ?
La1A O4A C18A C19A -47.9(10) . . . . ?
La1A O2A C8A C7A 50.2(13) . . . . ?
La1A O2A C9A C10A -49.5(11) . . . . ?
La1A O7A C17A C16A 22.9(13) . . . . ?
La1A O7A C17A O8A -160.4(8) . . . . ?
La1A N4A C16A C17A -11.6(12) . . . . ?
La1A N4A C16A C15A 171.2(9) . . . . ?
La1A N4A C12A C11A 8.9(17) . . . . ?
La1A N4A C12A C13A -170.9(10) . . . . ?
La1A N3A C25A C26A -12.0(11) . . . . ?
La1A N3A C25A C24A 169.6(8) . . . . ?
La1A N3A C21A C22A -170.8(8) . . . . ?
La1A N3A C21A C20A 9.4(14) . . . . ?
La1A O3A C3A C4A 42.8(12) . . . . ?
La1A O3A C2A C1A -57.2(12) . . . . ?
La1A N2A C19A C18A -44.9(12) . . . . ?
La1A N2A C5A C6A -39.8(14) . . . . ?
La1A N2A C20A C21A -49.1(11) . . . . ?
La1A O1A C6A C5A -56.0(15) . . . . ?
La1A O1A C7A C8A 43.7(14) . . . . ?
La1A O5A C26A O6A -157.1(8) . . . . ?
La1A O5A C26A C25A 24.8(13) . . . . ?
La1A N1A C10A C9A -44.2(12) . . . . ?
La1A N1A C1A C2A -39.6(12) . . . . ?
O2B C8B C7B O1B 63.6(12) . . . . ?
O2B C9B C10B N1B -64.5(13) . . . . ?
O4A C4A C3A O3A -62.3(12) . . . . ?
O4B C4B C3B O3B 61.9(13) . . . . ?
O6D S2D C2D F6D -55.7(10) . . . . ?
O6D S2D C2D F4D -175.9(9) . . . . ?
O6D S2D C2D F5D 63.6(9) . . . . ?
O6A C26A C25A N3A 176.2(10) . . . . ?
O6A C26A C25A C24A -5.5(16) . . . . ?
O2A C8A C7A O1A -61.3(15) . . . . ?
O7A C17A C16A N4A -4.4(14) . . . . ?
O7A C17A C16A C15A 172.8(11) . . . . ?
O1B C6B C5B N2B -62.8(12) . . . . ?
O2D S1D C1D F3D -61.2(10) . . . . ?
O2D S1D C1D F1D 179.2(8) . . . . ?
O2D S1D C1D F2D 58.9(10) . . . . ?
O8B C17B C25B N3B 178.9(10) . . . . ?
O8B C17B C25B C24B 1.5(16) . . . . ?
N4A C16A C15A C14A 1.4(18) . . . . ?
N4A C12A C13A C14A -1(2) . . . . ?
O7B C17B C25B N3B 0.1(13) . . . . ?
O7B C17B C25B C24B -177.3(10) . . . . ?
N3A C21A C20A N2A 29.3(15) . . . . ?
O3A C2A C1A N1A 64.9(14) . . . . ?
N2A C19A C18A O4A 61.8(12) . . . . ?
O1A C6A C5A N2A 64.7(17) . . . . ?
O5A C26A C25A N3A -5.6(14) . . . . ?
O5A C26A C25A C24A 172.7(10) . . . . ?
N1B C1B C2B O3B -63.9(12) . . . . ?
N1B C11B C12B N4B -23.1(16) . . . . ?
N1B C11B C12B C13B 157.7(10) . . . . ?
C4B O4B C18B C19B -168.1(10) . . . . ?
C11A N1A C10A C9A 75.9(13) . . . . ?
C11A N1A C1A C2A -158.6(10) . . . . ?
C11A C12A C13A C14A 179.5(14) . . . . ?
O4D S2D C2D F6D 64.2(10) . . . . ?
O4D S2D C2D F4D -56.0(10) . . . . ?
O4D S2D C2D F5D -176.5(8) . . . . ?
O5D S2D C2D F6D -175.5(9) . . . . ?
O5D S2D C2D F4D 64.3(10) . . . . ?
O5D S2D C2D F5D -56.2(10) . . . . ?
O3D S1D C1D F3D 58.5(10) . . . . ?
O3D S1D C1D F1D -61.1(10) . . . . ?
O3D S1D C1D F2D 178.6(9) . . . . ?
N4B C16B C26B O5B -4.8(15) . . . . ?
N4B C16B C26B O6BB 173.2(10) . . . . ?
C25A N3A C21A C22A -0.5(16) . . . . ?
C25A N3A C21A C20A 179.8(10) . . . . ?
C25A C24A C23A C22A 0.2(17) . . . . ?
N1A C11A C12A N4A 30.7(19) . . . . ?
N1A C11A C12A C13A -149.5(12) . . . . ?
N1A C10A C9A O2A 62.1(13) . . . . ?
C4A O4A C18A C19A 179.1(9) . . . . ?
C19B N2B C5B C6B 167.4(10) . . . . ?
C19B N2B C20B C21B -71.6(11) . . . . ?
O1D S1D C1D F3D 179.3(9) . . . . ?
O1D S1D C1D F1D 59.7(10) . . . . ?
O1D S1D C1D F2D -60.6(10) . . . . ?
C17A C16A C15A C14A -175.6(11) . . . . ?
N2B C19B C18B O4B -64.6(13) . . . . ?
N2B C20B C21B N3B -27.8(14) . . . . ?
N2B C20B C21B C22B 151.7(11) . . . . ?
C22A C21A C20A N2A -150.4(11) . . . . ?
C19A N2A C5A C6A 83.5(15) . . . . ?
C19A N2A C20A C21A -172.3(10) . . . . ?
C1B N1B C10B C9B -80.4(12) . . . . ?
C1B N1B C11B C12B 169.1(10) . . . . ?
C21A N3A C25A C26A 176.9(9) . . . . ?
C21A N3A C25A C24A -1.4(16) . . . . ?
C21A C22A C23A C24A -1.9(17) . . . . ?
C6B O1B C7B C8B 173.2(9) . . . . ?
C3A O3A C2A C1A 164.4(10) . . . . ?
C16A N4A C12A C11A -179.5(12) . . . . ?
C16A N4A C12A C13A 0.6(19) . . . . ?
C16A C15A C14A C13A -1.3(18) . . . . ?
C6A O1A C7A C8A 179.1(12) . . . . ?
C8B O2B C9B C10B -167.8(10) . . . . ?
C3B O3B C2B C1B -175.5(9) . . . . ?
C12A N4A C16A C17A 176.2(10) . . . . ?
C12A N4A C16A C15A -1.0(17) . . . . ?
C12A C11A N1A La1A -49.9(13) . . . . ?
C12A C11A N1A C10A -172.0(12) . . . . ?
C12A C11A N1A C1A 70.5(14) . . . . ?
C12A C13A C14A C15A 1(2) . . . . ?
C44C N1C C42C C43C -59.3(13) . . . . ?
C44C N1C C40C C41C 163.5(10) . . . . ?
C2B O3B C3B C4B 174.3(9) . . . . ?
C15B C16B C26B O5B 177.2(11) . . . . ?
C15B C16B C26B O6BB -4.8(17) . . . . ?
C18A O4A C4A C3A -172.3(9) . . . . ?
C7B O1B C6B C5B -177.1(9) . . . . ?
C10A N1A C1A C2A 83.4(12) . . . . ?
C9B O2B C8B C7B 176.6(10) . . . . ?
C10B N1B C1B C2B 168.0(9) . . . . ?
C10B N1B C11B C12B -73.0(12) . . . . ?
C16B N4B C12B C13B -3.0(17) . . . . ?
C16B N4B C12B C11B 177.8(11) . . . . ?
C16B C15B C14B C13B -2.7(18) . . . . ?
C2A O3A C3A C4A 179.5(10) . . . . ?
C1A N1A C10A C9A -166.5(10) . . . . ?
C5B N2B C20B C21B 172.2(9) . . . . ?
C8A O2A C9A C10A 175.9(10) . . . . ?
C9A O2A C8A C7A -172.9(11) . . . . ?
C20B N2B C5B C6B -76.5(12) . . . . ?
C11B N1B C1B C2B -75.0(12) . . . . ?
C11B N1B C10B C9B 161.1(10) . . . . ?
C21B N3B C25B C17B -175.6(9) . . . . ?
C21B N3B C25B C24B 1.7(15) . . . . ?
C21B C22B C23B C24B 3.1(18) . . . . ?
C5A N2A C19A C18A -166.3(10) . . . . ?
C5A N2A C20A C21A 70.8(12) . . . . ?
C18B O4B C4B C3B 179.0(10) . . . . ?
C18B C19B N2B La1B 41.4(12) . . . . ?
C18B C19B N2B C5B -81.8(12) . . . . ?
C18B C19B N2B C20B 162.0(10) . . . . ?
C42C N1C C44C C45C -64.5(14) . . . . ?
C42C N1C C40C C41C -68.5(13) . . . . ?
C14B C13B C12B N4B 1.0(18) . . . . ?
C14B C13B C12B C11B -179.9(12) . . . . ?
C14B C15B C16B N4B 0.8(19) . . . . ?
C14B C15B C16B C26B 178.6(11) . . . . ?
C23A C24A C25A N3A 1.5(16) . . . . ?
C23A C24A C25A C26A -176.6(10) . . . . ?
C23A C22A C21A N3A 2.1(18) . . . . ?
C23A C22A C21A C20A -178.1(11) . . . . ?
C12B N4B C16B C15B 2.1(18) . . . . ?
C12B N4B C16B C26B -175.9(10) . . . . ?
C12B C13B C14B C15B 1.9(19) . . . . ?
C20A N2A C19A C18A 76.4(12) . . . . ?
C20A N2A C5A C6A -159.5(12) . . . . ?
C25B N3B C21B C22B 0.0(16) . . . . ?
C25B N3B C21B C20B 179.5(10) . . . . ?
C25B C24B C23B C22B -1.5(17) . . . . ?
C23B C22B C21B N3B -2.4(18) . . . . ?
C23B C22B C21B C20B 178.1(11) . . . . ?
C23B C24B C25B N3B -0.9(17) . . . . ?
C23B C24B C25B C17B 176.2(10) . . . . ?
C40C N1C C44C C45C 62.2(14) . . . . ?
C40C N1C C42C C43C 173.9(11) . . . . ?
C7A O1A C6A C5A 167.3(12) . . . . ?
O8A C17A C16A N4A 178.5(10) . . . . ?
O8A C17A C16A C15A -4.3(16) . . . . ?

loop_
_twin_individual_id
_twin_individual_mass_fraction_refined
1 0.6974(12)
2 0.3026(12)

loop_
_exptl_oxdiff_crystal_face_indexfrac_h
_exptl_oxdiff_crystal_face_indexfrac_k
_exptl_oxdiff_crystal_face_indexfrac_l
_exptl_oxdiff_crystal_face_x
_exptl_oxdiff_crystal_face_y
_exptl_oxdiff_crystal_face_z
2.0011 -0.0015 1.0010 0.1487 0.1232 -0.0626
-1.0027 -2.0006 0.0088 -0.1378 -0.1106 -0.2620
0.0060 6.4130 -3.7701 0.0817 0.2213 0.9718
10.6630 -0.0180 -4.5973 0.2273 0.9558 -0.1873
6.2962 -0.2638 -13.2432 -0.4761 0.8776 0.0101
-6.1332 -0.1048 13.3883 0.4749 -0.8756 -0.0687
-0.4667 -0.0673 -15.0797 -0.8820 0.4177 0.2260
-5.7383 0.0630 -12.0267 -0.9445 -0.0763 0.3243
0.5581 -0.1190 15.0578 0.8764 -0.4132 -0.2545
2.9824 -6.0017 -0.0078 -0.1404 0.1286 -0.9277
